data_7043547
loop_
_publ_author_name
'Li, Xiang'
'Yin, Yongheng'
'Yan, Hong'
'Lu, Changsheng'
'Zhao, Qiang'

_publ_section_title
;
 Novel phosphorescent cationic iridium(III) complexes with o-
 carboranylation on the ancillary N^N ligand
;
_journal_name_full 'Dalton Trans.'
_journal_paper_doi 10.1039/C7DT02009K
_journal_year 2017
_chemical_formula_sum 'C33 H34 B11 F6 Ir N4 P'
_chemical_formula_weight 942.72
_chemical_name_systematic
; 
 ? 
;
_space_group_IT_number 2
_symmetry_cell_setting triclinic
_symmetry_space_group_name_Hall '-P 1'
_symmetry_space_group_name_H-M 'P -1'
_atom_sites_solution_hydrogens geom
_atom_sites_solution_primary direct
_atom_sites_solution_secondary difmap
_audit_creation_method SHELXL-97
_audit_update_record
;
2017-03-02 deposited with the CCDC.
2017-07-10 downloaded from the CCDC.
;
_cell_angle_alpha 84.627(11)
_cell_angle_beta 74.209(10)
_cell_angle_gamma 85.500(11)
_cell_formula_units_Z 4
_cell_length_a 13.659(9)
_cell_length_b 16.699(11)
_cell_length_c 19.574(12)
_cell_measurement_reflns_used 10404
_cell_measurement_temperature 296(2)
_cell_measurement_theta_max 25.010
_cell_measurement_theta_min 0.981
_cell_volume 4271(5)
_computing_structure_refinement 'SHELXL-97 (Sheldrick, 1997)'
_computing_structure_solution 'SHELXS-97 (Sheldrick, 1990)'
_diffrn_ambient_temperature 296(2)
_diffrn_measured_fraction_theta_full 0.981
_diffrn_measured_fraction_theta_max 0.981
_diffrn_measurement_device_type 'CCD area detector'
_diffrn_radiation_monochromator graphite
_diffrn_radiation_source 'fine-focus sealed tube'
_diffrn_radiation_type MoK\a
_diffrn_radiation_wavelength 0.71073
_diffrn_reflns_av_R_equivalents 0.0383
_diffrn_reflns_av_sigmaI/netI 0.0788
_diffrn_reflns_limit_h_max 16
_diffrn_reflns_limit_h_min -11
_diffrn_reflns_limit_k_max 19
_diffrn_reflns_limit_k_min -19
_diffrn_reflns_limit_l_max 23
_diffrn_reflns_limit_l_min -19
_diffrn_reflns_number 23057
_diffrn_reflns_theta_full 25.01
_diffrn_reflns_theta_max 25.01
_diffrn_reflns_theta_min 1.08
_exptl_absorpt_coefficient_mu 3.219
_exptl_absorpt_correction_T_max 0.5798
_exptl_absorpt_correction_T_min 0.4769
_exptl_absorpt_correction_type multi-scan
_exptl_crystal_colour red
_exptl_crystal_density_diffrn 1.466
_exptl_crystal_density_method 'not measured'
_exptl_crystal_description power
_exptl_crystal_F_000 1844
_exptl_crystal_size_max 0.27
_exptl_crystal_size_mid 0.25
_exptl_crystal_size_min 0.19
_refine_diff_density_max 1.852
_refine_diff_density_min -1.173
_refine_diff_density_rms 0.165
_refine_ls_extinction_method none
_refine_ls_goodness_of_fit_ref 1.076
_refine_ls_hydrogen_treatment mixed
_refine_ls_matrix_type full
_refine_ls_number_parameters 971
_refine_ls_number_reflns 14776
_refine_ls_number_restraints 6
_refine_ls_restrained_S_all 1.076
_refine_ls_R_factor_all 0.0913
_refine_ls_R_factor_gt 0.0668
_refine_ls_shift/su_max 0.055
_refine_ls_shift/su_mean 0.004
_refine_ls_structure_factor_coef Fsqd
_refine_ls_weighting_details 'calc w=1/[\s^2^(Fo^2^)+(0.0651P)^2^+52.5987P] where P=(Fo^2^+2Fc^2^)/3'
_refine_ls_weighting_scheme calc
_refine_ls_wR_factor_gt 0.1904
_refine_ls_wR_factor_ref 0.1993
_reflns_number_gt 10404
_reflns_number_total 14776
_reflns_threshold_expression >2sigma(I)
_cod_data_source_file c7dt02009k2.cif
_cod_data_source_block 1-sr
_cod_original_sg_symbol_H-M P-1
_cod_database_code 7043547

loop_
_symmetry_equiv_pos_as_xyz
'x, y, z'
'-x, -y, -z'

loop_
_atom_site_label
_atom_site_type_symbol
_atom_site_fract_x
_atom_site_fract_y
_atom_site_fract_z
_atom_site_U_iso_or_equiv
_atom_site_adp_type
_atom_site_occupancy
_atom_site_symmetry_multiplicity
_atom_site_calc_flag
_atom_site_refinement_flags
B1 B -0.0288(6) 0.7008(5) 0.3431(4) 0.060(2) Uani 1 1 d .
H1A H -0.0885 0.7011 0.3150 0.072 Uiso 1 1 calc R
B2 B -0.0399(6) 0.6553(5) 0.4308(5) 0.064(3) Uani 1 1 d .
H2A H -0.1088 0.6253 0.4616 0.077 Uiso 1 1 calc R
B3 B -0.0400(6) 0.7601(5) 0.4124(4) 0.057(2) Uani 1 1 d .
H3A H -0.1097 0.7990 0.4295 0.068 Uiso 1 1 calc R
B4 B 0.0472(9) 0.6107(6) 0.3581(6) 0.087(4) Uani 1 1 d .
H4A H 0.0366 0.5524 0.3400 0.105 Uiso 1 1 calc R
B6 B 0.0787(5) 0.7936(5) 0.4139(4) 0.054(2) Uani 1 1 d .
H6A H 0.0871 0.8528 0.4315 0.064 Uiso 1 1 calc R
B7 B 0.1679(6) 0.7466(7) 0.3440(5) 0.084(3) Uani 1 1 d .
H7A H 0.2374 0.7772 0.3156 0.101 Uiso 1 1 calc R
B8 B 0.1690(7) 0.6443(6) 0.3573(6) 0.088(4) Uani 1 1 d .
H8A H 0.2396 0.6073 0.3373 0.106 Uiso 1 1 calc R
B9 B 0.1547(8) 0.7007(7) 0.4270(6) 0.096(3) Uani 1 1 d U
H9A H 0.2151 0.6996 0.4547 0.115 Uiso 1 1 calc R
B10 B 0.0261(7) 0.7105(6) 0.4737(5) 0.072(3) Uani 1 1 d .
H10A H 0.0018 0.7167 0.5314 0.086 Uiso 1 1 calc R
B11 B 0.0801(7) 0.6187(6) 0.4368(5) 0.077(3) Uani 1 1 d .
H11A H 0.0904 0.5638 0.4704 0.092 Uiso 1 1 calc R
B12 B 0.4586(6) 0.7600(6) 0.4130(4) 0.061(3) Uani 1 1 d .
H12A H 0.3834 0.7352 0.4364 0.073 Uiso 1 1 calc R
B13 B 0.4798(7) 0.8305(5) 0.3392(5) 0.070 Uani 1 1 d .
H13A H 0.4192 0.8519 0.3136 0.084 Uiso 1 1 calc R
B14 B 0.5744(5) 0.6999(5) 0.4084(4) 0.051(2) Uani 1 1 d .
H14A H 0.5740 0.6363 0.4292 0.061 Uiso 1 1 calc R
B15 B 0.6675(6) 0.7331(6) 0.3294(4) 0.063(3) Uani 1 1 d .
H15A H 0.7263 0.6927 0.2976 0.075 Uiso 1 1 calc R
C2A C 0.6052(4) 0.8138(3) 0.2978(3) 0.038 Uani 1 1 d .
H16A H 0.6274 0.8262 0.2396 0.045 Uiso 1 1 calc R
B17 B 0.5400(7) 0.7791(6) 0.4650(5) 0.069(3) Uani 1 1 d .
H17A H 0.5180 0.7680 0.5233 0.082 Uiso 1 1 calc R
B18 B 0.4823(8) 0.8590(5) 0.4226(5) 0.079(3) Uani 1 1 d .
H18A H 0.4222 0.8994 0.4533 0.095 Uiso 1 1 calc R
B19 B 0.5749(9) 0.8939(6) 0.3443(6) 0.096 Uani 1 1 d .
H19A H 0.5753 0.9569 0.3219 0.115 Uiso 1 1 calc R
B20 B 0.6934(8) 0.8347(7) 0.3390(6) 0.101(4) Uani 1 1 d .
H20A H 0.7689 0.8586 0.3149 0.121 Uiso 1 1 calc R
B21 B 0.6120(7) 0.8642(7) 0.4221(5) 0.082(3) Uani 1 1 d .
H21A H 0.6365 0.9083 0.4516 0.098 Uiso 1 1 calc R
B22 B 0.6663(6) 0.7600(5) 0.4144(5) 0.063(3) Uani 1 1 d .
H22A H 0.7256 0.7354 0.4401 0.076 Uiso 1 1 calc R
C34 C -0.1418(5) 1.1033(5) 0.3452(4) 0.068(2) Uani 1 1 d .
H1 H -0.1351 1.0502 0.3332 0.081 Uiso 1 1 calc R
C33 C -0.2356(6) 1.1320(6) 0.3876(5) 0.090(3) Uani 1 1 d .
H2 H -0.2877 1.0978 0.4089 0.108 Uiso 1 1 calc R
C32 C -0.2464(6) 1.2105(6) 0.3961(4) 0.095(3) Uani 1 1 d .
H3 H -0.3105 1.2324 0.4186 0.114 Uiso 1 1 calc R
C31 C -0.1659(6) 1.2614(6) 0.3726(4) 0.082(3) Uani 1 1 d .
H4 H -0.1737 1.3152 0.3827 0.099 Uiso 1 1 calc R
C30 C -0.0722(5) 1.2280(5) 0.3329(4) 0.068 Uani 1 1 d .
C29 C 0.0167(5) 1.2742(4) 0.3016(4) 0.057 Uani 1 1 d .
C28 C 0.0215(8) 1.3578(5) 0.3042(5) 0.094 Uani 1 1 d .
H7 H -0.0352 1.3872 0.3295 0.113 Uiso 1 1 calc R
C27 C 0.1066(8) 1.3955(5) 0.2707(5) 0.102(4) Uani 1 1 d .
H8 H 0.1083 1.4506 0.2735 0.123 Uiso 1 1 calc R
C26 C 0.1946(6) 1.3518(5) 0.2309(4) 0.079(3) Uani 1 1 d .
H9 H 0.2526 1.3779 0.2054 0.095 Uiso 1 1 calc R
C25 C 0.1902(5) 1.2703(4) 0.2319(4) 0.061(2) Uani 1 1 d .
H10 H 0.2493 1.2409 0.2100 0.073 Uiso 1 1 calc R
C24 C 0.1025(5) 1.2281(4) 0.2637(3) 0.0517(18) Uani 1 1 d .
C13 C 0.1332(4) 1.0799(3) 0.3456(3) 0.0389(15) Uani 1 1 d .
C14 C 0.0884(6) 1.0823(4) 0.4170(3) 0.066(2) Uani 1 1 d .
H13 H 0.0219 1.1041 0.4312 0.079 Uiso 1 1 calc R
C15 C 0.1368(6) 1.0537(5) 0.4703(4) 0.078(2) Uani 1 1 d .
H14 H 0.1016 1.0552 0.5181 0.093 Uiso 1 1 calc R
C16 C 0.2320(6) 1.0250(5) 0.4522(4) 0.075(3) Uani 1 1 d .
H15 H 0.2630 1.0044 0.4874 0.090 Uiso 1 1 calc R
C17 C 0.2863(6) 1.0249(5) 0.3823(4) 0.069(2) Uani 1 1 d .
H16 H 0.3541 1.0056 0.3698 0.082 Uiso 1 1 calc R
C18 C 0.2371(5) 1.0547(4) 0.3292(3) 0.0475(17) Uani 1 1 d .
C19 C 0.2890(5) 1.0576(4) 0.2523(4) 0.0549(19) Uani 1 1 d .
C20 C 0.3931(5) 1.0389(5) 0.2233(5) 0.076(3) Uani 1 1 d .
H19 H 0.4359 1.0205 0.2518 0.091 Uiso 1 1 calc R
C21 C 0.4314(6) 1.0502(6) 0.1437(5) 0.097(4) Uani 1 1 d .
H20 H 0.4996 1.0380 0.1214 0.116 Uiso 1 1 calc R
C22 C 0.3684(6) 1.0775(6) 0.1054(4) 0.083(3) Uani 1 1 d .
H21 H 0.3927 1.0862 0.0562 0.100 Uiso 1 1 calc R
C23 C 0.2665(5) 1.0933(5) 0.1379(4) 0.071(3) Uani 1 1 d .
H22 H 0.2236 1.1115 0.1094 0.085 Uiso 1 1 calc R
C12 C 0.0050(6) 1.1946(5) 0.1312(4) 0.071(2) Uani 1 1 d .
H23 H 0.0226 1.2413 0.1463 0.085 Uiso 1 1 calc R
C11 C -0.0331(6) 1.2016(6) 0.0738(4) 0.081(3) Uani 1 1 d .
H24 H -0.0425 1.2515 0.0504 0.097 Uiso 1 1 calc R
C10 C -0.0579(6) 1.1303(6) 0.0509(4) 0.087(3) Uani 1 1 d .
H25 H -0.0830 1.1312 0.0111 0.104 Uiso 1 1 calc R
C9 C -0.0439(6) 1.0597(5) 0.0891(4) 0.083(3) Uani 1 1 d .
H26 H -0.0618 1.0119 0.0760 0.100 Uiso 1 1 calc R
C8 C -0.0024(5) 1.0576(4) 0.1489(3) 0.058(2) Uani 1 1 d .
C6 C 0.0113(5) 0.9817(4) 0.1915(3) 0.056(2) Uani 1 1 d .
C5 C -0.0130(6) 0.9064(5) 0.1782(4) 0.075(2) Uani 1 1 d .
H29 H -0.0376 0.9011 0.1391 0.090 Uiso 1 1 calc R
C4 C -0.0004(5) 0.8387(4) 0.2233(3) 0.061(2) Uani 1 1 d .
H30 H -0.0150 0.7879 0.2143 0.073 Uiso 1 1 calc R
C3 C 0.0352(4) 0.8498(4) 0.2830(3) 0.0454(17) Uani 1 1 d .
C7 C 0.0551(5) 0.9264(4) 0.2934(3) 0.0486(18) Uani 1 1 d .
H32 H 0.0774 0.9340 0.3331 0.058 Uiso 1 1 calc R
C1 C 0.0495(4) 0.7782(4) 0.3367(3) 0.0467(17) Uani 1 1 d .
C57 C 0.6108(4) 0.2997(4) 0.2565(3) 0.0495(18) Uani 1 1 d .
C58 C 0.7013(5) 0.2577(5) 0.2206(4) 0.069(2) Uani 1 1 d .
H35 H 0.7576 0.2871 0.1974 0.082 Uiso 1 1 calc R
C59 C 0.7098(6) 0.1773(4) 0.2185(5) 0.079(3) Uani 1 1 d .
H36 H 0.7695 0.1529 0.1914 0.095 Uiso 1 1 calc R
C60 C 0.6292(7) 0.1290(5) 0.2570(5) 0.094(4) Uani 1 1 d .
H37 H 0.6368 0.0732 0.2564 0.113 Uiso 1 1 calc R
C61 C 0.5413(6) 0.1647(5) 0.2946(5) 0.084(3) Uani 1 1 d .
H38 H 0.4887 0.1333 0.3210 0.100 Uiso 1 1 calc R
C56 C 0.5291(5) 0.2494(4) 0.2936(3) 0.0547(19) Uani 1 1 d .
C62 C 0.4358(5) 0.2920(4) 0.3287(3) 0.0535(19) Uani 1 1 d .
C63 C 0.3427(5) 0.2585(5) 0.3684(4) 0.068(2) Uani 1 1 d .
H41 H 0.3384 0.2029 0.3728 0.082 Uiso 1 1 calc R
C64 C 0.2626(6) 0.3039(6) 0.3992(4) 0.081(3) Uani 1 1 d .
H42 H 0.2037 0.2810 0.4275 0.097 Uiso 1 1 calc R
C65 C 0.2687(5) 0.3860(5) 0.3883(4) 0.073(3) Uani 1 1 d .
H43 H 0.2111 0.4186 0.4073 0.088 Uiso 1 1 calc R
C66 C 0.3568(5) 0.4221(5) 0.3502(3) 0.061(2) Uani 1 1 d .
H44 H 0.3599 0.4779 0.3456 0.074 Uiso 1 1 calc R
C45 C 0.6361(5) 0.4283(3) 0.3411(3) 0.0487(18) Uani 1 1 d .
C46 C 0.5893(5) 0.4187(4) 0.4137(3) 0.0578(19) Uani 1 1 d .
H46 H 0.5252 0.3979 0.4312 0.069 Uiso 1 1 calc R
C47 C 0.6421(5) 0.4414(5) 0.4581(4) 0.089 Uani 1 1 d .
H47 H 0.6140 0.4284 0.5064 0.107 Uiso 1 1 calc R
C48 C 0.7281(6) 0.4794(5) 0.4415(4) 0.081 Uani 1 1 d .
H48 H 0.7556 0.4957 0.4761 0.097 Uiso 1 1 calc R
C49 C 0.7747(5) 0.4932(4) 0.3693(4) 0.062(2) Uani 1 1 d .
H49 H 0.8346 0.5203 0.3540 0.074 Uiso 1 1 calc R
C50 C 0.7295(5) 0.4653(4) 0.3190(3) 0.0512(19) Uani 1 1 d .
C51 C 0.7771(5) 0.4703(4) 0.2423(4) 0.055(2) Uani 1 1 d .
C52 C 0.8735(5) 0.4923(5) 0.2080(4) 0.075(3) Uani 1 1 d .
H52 H 0.9120 0.5120 0.2347 0.090 Uiso 1 1 calc R
C53 C 0.9171(7) 0.4867(5) 0.1356(5) 0.088(3) Uani 1 1 d .
H53 H 0.9849 0.4975 0.1143 0.105 Uiso 1 1 calc R
C54 C 0.8543(8) 0.4644(6) 0.0971(5) 0.096(3) Uani 1 1 d .
H54 H 0.8791 0.4598 0.0483 0.115 Uiso 1 1 calc R
C55 C 0.7549(5) 0.4490(4) 0.1309(4) 0.062(2) Uani 1 1 d .
H55 H 0.7123 0.4374 0.1038 0.074 Uiso 1 1 calc R
C44 C 0.4981(5) 0.3677(5) 0.1276(4) 0.068(2) Uani 1 1 d .
H56 H 0.5296 0.3171 0.1337 0.082 Uiso 1 1 calc R
C43 C 0.4480(7) 0.3810(7) 0.0801(5) 0.100(4) Uani 1 1 d .
H57 H 0.4478 0.3389 0.0521 0.120 Uiso 1 1 calc R
C42 C 0.3959(6) 0.4502(6) 0.0671(4) 0.084(3) Uani 1 1 d .
H58 H 0.3570 0.4556 0.0345 0.101 Uiso 1 1 calc R
C41 C 0.4052(5) 0.5126(5) 0.1062(4) 0.064(2) Uani 1 1 d .
H59 H 0.3727 0.5624 0.0988 0.077 Uiso 1 1 calc R
C40 C 0.4608(4) 0.5035(4) 0.1558(3) 0.052 Uani 1 1 d .
C37 C 0.4729(4) 0.5665(4) 0.2009(3) 0.0491(18) Uani 1 1 d .
C38 C 0.4416(5) 0.6460(5) 0.1911(4) 0.065(2) Uani 1 1 d .
H62 H 0.4063 0.6615 0.1572 0.078 Uiso 1 1 calc R
C39 C 0.4628(5) 0.7049(4) 0.2326(3) 0.056(2) Uani 1 1 d .
H63 H 0.4429 0.7590 0.2258 0.067 Uiso 1 1 calc R
C35 C 0.5149(4) 0.6782(4) 0.2841(3) 0.0452(17) Uani 1 1 d .
C36 C 0.5402(5) 0.5990(4) 0.2919(3) 0.0495(18) Uani 1 1 d .
H65 H 0.5724 0.5821 0.3274 0.059 Uiso 1 1 calc R
C1A C 0.5385(4) 0.7356(4) 0.3318(3) 0.0458(17) Uani 1 1 d .
C2 C 0.1009(5) 0.6922(4) 0.3019(3) 0.059(2) Uani 1 1 d .
H5A H 0.1260 0.6864 0.2441 0.071 Uiso 1 1 calc R
F1 F 0.8821(5) 0.2560(4) 0.9187(4) 0.150(3) Uani 1 1 d .
F2 F 0.7738(5) 0.3398(6) 0.9811(4) 0.202(3) Uani 1 1 d .
F3 F 0.9357(4) 0.3638(3) 0.9560(3) 0.1010(18) Uani 1 1 d .
F4 F 0.8371(5) 0.4408(4) 0.9061(4) 0.166(3) Uani 1 1 d .
F5 F 0.9457(5) 0.3566(4) 0.8412(3) 0.145(3) Uani 1 1 d .
F6 F 0.7803(4) 0.3330(4) 0.8669(3) 0.127(2) Uani 1 1 d .
F7 F 0.6259(6) 0.8956(7) 0.1413(4) 0.223(4) Uani 1 1 d .
F8 F 0.7706(7) 0.8535(6) 0.1305(5) 0.250(4) Uani 1 1 d .
F9 F 0.8231(6) 0.9367(7) 0.0350(4) 0.299(4) Uani 1 1 d .
F10 F 0.6528(8) 0.9766(5) 0.0496(4) 0.219(4) Uani 1 1 d .
F11 F 0.7335(9) 0.9776(5) 0.1390(4) 0.235(5) Uani 1 1 d .
F12 F 0.7171(7) 0.8649(5) 0.0320(4) 0.208(3) Uani 1 1 d .
Ir1 Ir 0.078908(17) 1.111683(14) 0.261252(11) 0.04214(7) Uani 1 1 d .
Ir2 Ir 0.573881(17) 0.417736(14) 0.258173(12) 0.04426(7) Uani 1 1 d .
N1 N -0.0616(4) 1.1490(3) 0.3212(2) 0.0503(16) Uani 1 1 d .
N2 N 0.2259(4) 1.0834(3) 0.2089(3) 0.0482(15) Uani 1 1 d .
N3 N 0.0191(4) 1.1228(3) 0.1685(3) 0.0570(17) Uani 1 1 d .
N4 N 0.0439(3) 0.9911(3) 0.2491(2) 0.0445(14) Uani 1 1 d .
N5 N 0.4384(3) 0.3740(3) 0.3199(2) 0.0434(14) Uani 1 1 d .
N6 N 0.7172(4) 0.4500(3) 0.2009(3) 0.0490(15) Uani 1 1 d .
N7 N 0.5052(4) 0.4274(3) 0.1693(2) 0.053 Uani 1 1 d .
N8 N 0.5228(4) 0.5416(3) 0.2526(3) 0.0513(15) Uani 1 1 d .
P1 P 0.85626(17) 0.34879(14) 0.91217(12) 0.0774(7) Uani 1 1 d .
P2 P 0.7214(2) 0.91871(19) 0.08753(16) 0.1062(11) Uani 1 1 d .

loop_
_atom_site_aniso_label
_atom_site_aniso_U_11
_atom_site_aniso_U_22
_atom_site_aniso_U_33
_atom_site_aniso_U_23
_atom_site_aniso_U_13
_atom_site_aniso_U_12
B1 0.047(3) 0.063(4) 0.079(4) -0.021(4) -0.025(3) -0.007(3)
B2 0.067(4) 0.056(4) 0.071(5) 0.001(4) -0.017(4) -0.021(4)
B3 0.039(4) 0.050(4) 0.069(5) 0.008(4) 0.005(3) -0.007(3)
B4 0.110(7) 0.047(5) 0.100(7) -0.015(5) -0.017(6) -0.003(5)
B6 0.052(3) 0.063(4) 0.054(4) 0.006(3) -0.023(3) -0.029(3)
B7 0.042(4) 0.121(8) 0.095(6) -0.010(6) -0.029(4) 0.003(5)
B8 0.049(4) 0.075(6) 0.125(8) 0.020(6) -0.012(5) 0.028(4)
B9 0.086(4) 0.097(5) 0.108(5) 0.016(4) -0.040(4) -0.015(4)
B10 0.063(5) 0.099(7) 0.054(4) 0.008(4) -0.018(4) -0.014(5)
B11 0.082(5) 0.069(5) 0.079(5) 0.021(4) -0.027(4) -0.012(5)
B12 0.037(3) 0.080(5) 0.064(4) -0.009(4) -0.007(3) -0.006(4)
B13 0.092 0.034 0.096 -0.001 -0.050 0.007
B14 0.036(3) 0.065(5) 0.055(4) -0.001(3) -0.022(3) 0.000(3)
B15 0.042(4) 0.082(6) 0.059(4) -0.018(4) -0.005(3) 0.007(4)
C2A 0.050 0.041 0.023 0.001 -0.007 -0.019
B17 0.070(5) 0.069(5) 0.069(5) -0.012(4) -0.019(4) -0.008(4)
B18 0.090(6) 0.056(5) 0.100(6) -0.037(4) -0.035(5) 0.018(4)
B19 0.147 0.056 0.109 0.012 -0.074 -0.026
B20 0.087(5) 0.126(7) 0.093(7) -0.024(6) -0.009(5) -0.060(5)
B21 0.067(5) 0.098(6) 0.089(6) -0.028(5) -0.022(4) -0.021(5)
B22 0.050(4) 0.064(5) 0.080(5) -0.002(4) -0.025(4) -0.007(4)
C34 0.051(4) 0.081(5) 0.057(4) 0.014(4) -0.001(3) 0.013(4)
C33 0.042(4) 0.119(7) 0.086(5) 0.025(5) 0.011(4) 0.000(4)
C32 0.072(5) 0.121(7) 0.066(5) 0.005(5) 0.007(4) 0.039(5)
C31 0.071(4) 0.095(6) 0.069(5) -0.014(4) -0.008(4) 0.040(4)
C30 0.070 0.073 0.056 -0.015 -0.018 0.038
C29 0.057 0.053 0.063 0.000 -0.023 0.003
C28 0.124 0.066 0.091 -0.029 -0.028 0.032
C27 0.133(8) 0.050(5) 0.116(7) -0.007(5) -0.020(6) -0.009(5)
C26 0.069(4) 0.086(5) 0.085(5) -0.008(4) -0.015(4) -0.039(4)
C25 0.073(4) 0.048(4) 0.063(4) 0.000(3) -0.020(3) -0.013(3)
C24 0.066(3) 0.051(4) 0.041(3) -0.005(3) -0.024(3) 0.014(3)
C13 0.036(3) 0.040(3) 0.038(3) -0.002(2) -0.006(2) -0.005(2)
C14 0.085(4) 0.067(4) 0.051(3) -0.020(3) -0.024(3) 0.009(4)
C15 0.112(5) 0.069(5) 0.065(4) -0.021(3) -0.049(3) 0.026(4)
C16 0.101(5) 0.077(5) 0.057(4) 0.000(4) -0.040(3) 0.000(4)
C17 0.072(4) 0.063(4) 0.079(4) 0.007(4) -0.039(3) 0.000(3)
C18 0.056(3) 0.036(3) 0.057(3) -0.002(3) -0.025(3) -0.003(3)
C19 0.050(3) 0.053(4) 0.064(4) -0.002(3) -0.018(3) -0.007(3)
C20 0.042(3) 0.086(5) 0.099(5) -0.001(5) -0.020(4) 0.000(4)
C21 0.045(4) 0.133(8) 0.090(6) 0.012(6) 0.008(4) 0.017(5)
C22 0.053(4) 0.129(7) 0.053(4) 0.007(5) 0.007(4) -0.003(5)
C23 0.051(4) 0.101(6) 0.053(4) 0.004(4) -0.004(3) -0.003(4)
C12 0.095(5) 0.066(5) 0.053(3) 0.010(3) -0.028(3) 0.002(4)
C11 0.082(5) 0.107(6) 0.054(4) 0.029(4) -0.031(3) -0.007(4)
C10 0.091(5) 0.124(7) 0.044(3) 0.021(4) -0.031(3) 0.014(5)
C9 0.102(5) 0.090(6) 0.050(4) 0.020(4) -0.022(4) 0.017(5)
C8 0.059(4) 0.066(4) 0.038(3) 0.008(3) -0.001(3) 0.007(3)
C6 0.057(3) 0.073(4) 0.036(3) -0.018(3) -0.010(3) 0.020(3)
C5 0.105(5) 0.076(5) 0.060(3) -0.012(3) -0.047(3) -0.006(4)
C4 0.079(4) 0.048(4) 0.067(4) -0.012(3) -0.036(3) 0.004(3)
C3 0.037(3) 0.053(3) 0.046(3) -0.008(3) -0.009(2) 0.000(3)
C7 0.052(3) 0.049(3) 0.046(3) -0.003(3) -0.017(3) -0.003(3)
C1 0.034(3) 0.050(3) 0.057(3) -0.005(3) -0.012(2) -0.006(2)
C57 0.042(3) 0.059(4) 0.044(3) 0.000(3) -0.007(3) -0.007(3)
C58 0.058(4) 0.058(4) 0.083(5) 0.006(4) -0.011(4) -0.001(3)
C59 0.087(5) 0.047(4) 0.095(5) -0.021(4) -0.010(4) 0.018(4)
C60 0.112(7) 0.043(4) 0.113(7) -0.010(4) -0.006(6) 0.003(4)
C61 0.076(5) 0.054(4) 0.116(6) -0.006(4) -0.011(5) -0.025(4)
C56 0.052(3) 0.061(4) 0.054(3) -0.008(3) -0.015(3) -0.010(3)
C62 0.056(3) 0.058(4) 0.046(3) -0.001(3) -0.009(3) -0.020(3)
C63 0.054(3) 0.082(5) 0.072(4) -0.002(4) -0.016(3) -0.026(3)
C64 0.057(4) 0.110(6) 0.075(5) -0.010(5) -0.011(4) -0.019(4)
C65 0.048(4) 0.087(5) 0.078(5) -0.009(4) -0.003(4) -0.009(4)
C66 0.060(4) 0.073(5) 0.052(3) -0.008(3) -0.018(3) 0.004(3)
C45 0.047(3) 0.031(3) 0.062(4) 0.002(3) -0.008(3) 0.007(3)
C46 0.079(4) 0.057(4) 0.047(3) 0.004(3) -0.032(3) -0.017(3)
C47 0.079 0.100 0.116 0.050 -0.079 -0.055
C48 0.094 0.075 0.093 -0.021 -0.060 0.016
C49 0.065(4) 0.059(4) 0.071(4) -0.014(3) -0.031(3) 0.000(3)
C50 0.056(3) 0.040(3) 0.054(3) -0.004(3) -0.011(3) 0.013(3)
C51 0.052(3) 0.045(3) 0.061(4) 0.004(3) -0.007(3) -0.004(3)
C52 0.048(4) 0.088(5) 0.087(5) -0.006(4) -0.010(4) -0.020(4)
C53 0.078(5) 0.093(6) 0.082(5) -0.007(5) 0.003(4) -0.029(4)
C54 0.123(7) 0.088(6) 0.060(5) -0.007(4) 0.010(5) -0.030(5)
C55 0.056(4) 0.066(4) 0.053(4) -0.005(3) 0.005(3) -0.005(3)
C44 0.060(4) 0.086(5) 0.064(4) -0.024(3) -0.013(3) -0.023(3)
C43 0.106(6) 0.122(8) 0.066(5) -0.015(5) -0.018(5) 0.017(6)
C42 0.076(4) 0.136(7) 0.056(3) -0.016(4) -0.040(3) -0.019(5)
C41 0.056(3) 0.083(5) 0.062(4) -0.001(3) -0.028(3) -0.013(3)
C40 0.052 0.051 0.064 -0.001 -0.033 -0.004
C37 0.042(3) 0.062(4) 0.046(3) 0.001(3) -0.019(2) 0.003(3)
C38 0.071(4) 0.073(5) 0.060(3) 0.003(3) -0.035(3) -0.002(4)
C39 0.052(3) 0.054(4) 0.066(4) -0.004(3) -0.025(3) 0.007(3)
C35 0.046(3) 0.046(3) 0.042(3) 0.002(3) -0.011(2) 0.002(3)
C36 0.047(3) 0.051(4) 0.048(3) 0.005(3) -0.014(3) 0.008(3)
C1A 0.044(3) 0.038(3) 0.054(3) 0.006(3) -0.015(2) 0.001(2)
C2 0.063(4) 0.067(4) 0.039(3) -0.004(3) -0.005(3) 0.011(3)
F1 0.188(5) 0.084(4) 0.201(6) 0.000(4) -0.096(4) -0.002(4)
F2 0.123(4) 0.348(9) 0.126(5) -0.102(5) 0.032(4) -0.103(5)
F3 0.092(3) 0.118(4) 0.110(3) -0.020(3) -0.052(2) -0.006(3)
F4 0.195(5) 0.067(3) 0.285(6) -0.035(4) -0.149(4) 0.016(3)
F5 0.156(5) 0.185(6) 0.086(3) -0.041(4) 0.004(4) -0.056(4)
F6 0.112(3) 0.153(5) 0.150(4) -0.049(3) -0.079(3) -0.005(3)
F7 0.129(5) 0.394(12) 0.129(5) 0.120(6) -0.036(4) -0.067(6)
F8 0.287(6) 0.271(9) 0.248(7) -0.104(6) -0.186(5) 0.153(6)
F9 0.164(5) 0.519(10) 0.205(6) -0.225(6) 0.080(5) -0.189(6)
F10 0.350(10) 0.135(5) 0.092(4) 0.014(4) 0.034(6) 0.113(6)
F11 0.310(11) 0.215(6) 0.163(6) -0.117(5) 0.016(7) -0.071(7)
F12 0.311(7) 0.137(5) 0.248(5) -0.088(4) -0.196(5) 0.064(5)
Ir1 0.04206(11) 0.04576(13) 0.03766(10) -0.00129(9) -0.01099(9) 0.00234(10)
Ir2 0.04278(11) 0.04348(13) 0.04596(12) -0.00286(10) -0.01054(9) -0.00418(10)
N1 0.047(3) 0.063(3) 0.034(2) 0.009(2) -0.007(2) 0.002(2)
N2 0.042(3) 0.054(3) 0.044(2) -0.012(2) -0.002(2) 0.004(2)
N3 0.056(3) 0.059(3) 0.048(3) 0.005(3) -0.008(2) 0.012(3)
N4 0.037(2) 0.058(3) 0.039(2) -0.005(2) -0.0104(19) 0.003(2)
N5 0.034(2) 0.053(3) 0.043(2) -0.006(2) -0.0066(19) -0.007(2)
N6 0.047(3) 0.049(3) 0.049(3) 0.004(2) -0.010(2) -0.008(2)
N7 0.053 0.081 0.033 -0.015 -0.017 -0.022
N8 0.054(3) 0.059(3) 0.045(2) -0.007(2) -0.020(2) -0.002(2)
P1 0.0877(12) 0.0754(13) 0.0802(11) -0.0206(10) -0.0373(10) -0.0003(11)
P2 0.1018(18) 0.107(2) 0.1033(18) -0.0226(16) -0.0130(16) -0.0002(16)

loop_
_atom_type_symbol
_atom_type_description
_atom_type_scat_dispersion_real
_atom_type_scat_dispersion_imag
_atom_type_scat_source
C C 0.0033 0.0016 'International Tables Vol C Tables 4.2.6.8 and 6.1.1.4'
H H 0.0000 0.0000 'International Tables Vol C Tables 4.2.6.8 and 6.1.1.4'
B B 0.0013 0.0007 'International Tables Vol C Tables 4.2.6.8 and 6.1.1.4'
N N 0.0061 0.0033 'International Tables Vol C Tables 4.2.6.8 and 6.1.1.4'
F F 0.0171 0.0103 'International Tables Vol C Tables 4.2.6.8 and 6.1.1.4'
P P 0.1023 0.0942 'International Tables Vol C Tables 4.2.6.8 and 6.1.1.4'
Ir Ir -1.4442 7.9887 'International Tables Vol C Tables 4.2.6.8 and 6.1.1.4'

loop_
_geom_angle_atom_site_label_1
_geom_angle_atom_site_label_2
_geom_angle_atom_site_label_3
_geom_angle
C1 B1 B3 58.0(4)
C1 B1 C2 57.9(4)
B3 B1 C2 105.1(6)
C1 B1 B2 103.6(6)
B3 B1 B2 60.0(5)
C2 B1 B2 104.1(6)
C1 B1 B4 104.8(6)
B3 B1 B4 107.6(7)
C2 B1 B4 58.9(5)
B2 B1 B4 59.0(5)
B11 B2 B10 61.3(6)
B11 B2 B3 109.4(6)
B10 B2 B3 61.7(5)
B11 B2 B4 59.4(6)
B10 B2 B4 109.5(7)
B3 B2 B4 107.9(6)
B11 B2 B1 108.5(6)
B10 B2 B1 109.0(6)
B3 B2 B1 58.2(5)
B4 B2 B1 61.2(5)
C1 B3 B1 60.9(4)
C1 B3 B2 107.1(5)
B1 B3 B2 61.8(5)
C1 B3 B6 59.8(4)
B1 B3 B6 112.0(5)
B2 B3 B6 109.2(6)
C1 B3 B10 105.5(5)
B1 B3 B10 109.6(6)
B2 B3 B10 59.0(5)
B6 B3 B10 60.4(5)
B11 B4 C2 104.8(7)
B11 B4 B2 59.3(6)
C2 B4 B2 104.4(6)
B11 B4 B8 58.9(6)
C2 B4 B8 58.2(5)
B2 B4 B8 105.0(8)
B11 B4 B1 107.4(7)
C2 B4 B1 58.5(4)
B2 B4 B1 59.8(5)
B8 B4 B1 105.7(6)
C1 B6 B3 57.2(4)
C1 B6 B7 58.6(4)
B3 B6 B7 104.5(6)
C1 B6 B10 103.8(6)
B3 B6 B10 60.7(5)
B7 B6 B10 103.3(6)
C1 B6 B9 101.4(6)
B3 B6 B9 104.3(6)
B7 B6 B9 56.3(6)
B10 B6 B9 57.6(5)
B9 B7 C1 107.7(6)
B9 B7 B8 59.6(7)
C1 B7 B8 106.6(7)
B9 B7 C2 106.8(8)
C1 B7 C2 58.0(4)
B8 B7 C2 59.9(6)
B9 B7 B6 64.0(6)
C1 B7 B6 59.1(4)
B8 B7 B6 111.9(7)
C2 B7 B6 107.8(6)
B9 B8 B7 60.1(6)
B9 B8 C2 108.2(7)
B7 B8 C2 61.1(5)
B9 B8 B11 60.9(6)
B7 B8 B11 108.5(7)
C2 B8 B11 106.0(6)
B9 B8 B4 108.9(7)
B7 B8 B4 109.6(7)
C2 B8 B4 59.5(5)
B11 B8 B4 59.0(6)
B8 B9 B7 60.3(7)
B8 B9 B11 60.8(6)
B7 B9 B11 108.6(9)
B8 B9 B10 110.0(8)
B7 B9 B10 107.9(8)
B11 B9 B10 61.3(6)
B8 B9 B6 109.1(8)
B7 B9 B6 59.8(6)
B11 B9 B6 109.2(7)
B10 B9 B6 59.9(5)
B2 B10 B9 106.5(7)
B2 B10 B11 59.0(6)
B9 B10 B11 59.0(6)
B2 B10 B6 108.3(6)
B9 B10 B6 62.5(5)
B11 B10 B6 109.5(6)
B2 B10 B3 59.3(5)
B9 B10 B3 106.8(6)
B11 B10 B3 105.7(7)
B6 B10 B3 59.0(4)
B8 B11 B9 58.3(6)
B8 B11 B2 109.0(7)
B9 B11 B2 107.6(7)
B8 B11 B4 62.2(6)
B9 B11 B4 109.4(7)
B2 B11 B4 61.3(6)
B8 B11 B10 106.7(7)
B9 B11 B10 59.7(6)
B2 B11 B10 59.7(5)
B4 B11 B10 109.7(7)
C1A B12 B18 105.8(6)
C1A B12 B13 59.2(4)
B18 B12 B13 60.1(5)
C1A B12 B17 105.4(5)
B18 B12 B17 60.0(6)
B13 B12 B17 107.9(6)
C1A B12 B14 59.3(4)
B18 B12 B14 107.6(6)
B13 B12 B14 108.1(5)
B17 B12 B14 59.3(5)
C2A B13 C1A 57.2(4)
C2A B13 B12 103.7(6)
C1A B13 B12 59.8(4)
C2A B13 B18 102.8(6)
C1A B13 B18 106.0(6)
B12 B13 B18 59.8(5)
C2A B13 B19 56.8(5)
C1A B13 B19 105.4(6)
B12 B13 B19 108.7(7)
B18 B13 B19 61.0(6)
B22 B14 C1A 106.4(5)
B22 B14 B17 61.2(5)
C1A B14 B17 105.0(6)
B22 B14 B15 60.5(5)
C1A B14 B15 59.3(4)
B17 B14 B15 108.9(6)
B22 B14 B12 109.0(6)
C1A B14 B12 58.6(4)
B17 B14 B12 59.5(5)
B15 B14 B12 108.3(5)
C2A B15 C1A 56.7(4)
C2A B15 B22 102.4(6)
C1A B15 B22 103.7(5)
C2A B15 B14 102.2(5)
C1A B15 B14 59.1(4)
B22 B15 B14 57.3(4)
C2A B15 B20 58.0(5)
C1A B15 B20 105.8(6)
B22 B15 B20 61.5(6)
B14 B15 B20 107.5(6)
C1A C2A B19 115.1(5)
C1A C2A B20 116.2(5)
B19 C2A B20 65.6(6)
C1A C2A B15 63.3(4)
B19 C2A B15 119.0(6)
B20 C2A B15 64.0(6)
C1A C2A B13 62.1(4)
B19 C2A B13 63.7(5)
B20 C2A B13 119.0(6)
B15 C2A B13 117.3(5)
B18 B17 B14 108.7(7)
B18 B17 B22 109.6(6)
B14 B17 B22 57.8(5)
B18 B17 B12 59.5(6)
B14 B17 B12 61.2(5)
B22 B17 B12 107.7(6)
B18 B17 B21 60.0(5)
B14 B17 B21 108.1(6)
B22 B17 B21 62.2(5)
B12 B17 B21 107.8(7)
B12 B18 B13 60.1(5)
B12 B18 B17 60.5(5)
B13 B18 B17 108.3(6)
B12 B18 B21 109.5(7)
B13 B18 B21 107.8(7)
B17 B18 B21 61.3(6)
B12 B18 B19 108.1(6)
B13 B18 B19 59.9(6)
B17 B18 B19 107.8(7)
B21 B18 B19 58.9(6)
C2A B19 B21 103.7(7)
C2A B19 B13 59.5(5)
B21 B19 B13 108.3(7)
C2A B19 B18 103.4(6)
B21 B19 B18 60.4(6)
B13 B19 B18 59.1(6)
C2A B19 B20 58.3(6)
B21 B19 B20 60.3(6)
B13 B19 B20 109.5(7)
B18 B19 B20 108.6(7)
C2A B20 B21 100.3(6)
C2A B20 B15 58.0(5)
B21 B20 B15 107.7(7)
C2A B20 B19 56.0(5)
B21 B20 B19 58.1(6)
B15 B20 B19 106.0(7)
C2A B20 B22 100.1(6)
B21 B20 B22 61.3(6)
B15 B20 B22 58.2(5)
B19 B20 B22 105.6(6)
B19 B21 B18 60.8(6)
B19 B21 B20 61.5(6)
B18 B21 B20 109.8(8)
B19 B21 B17 107.2(7)
B18 B21 B17 58.7(5)
B20 B21 B17 107.6(7)
B19 B21 B22 107.2(7)
B18 B21 B22 105.1(7)
B20 B21 B22 60.0(6)
B17 B21 B22 57.8(5)
B14 B22 B15 62.2(5)
B14 B22 B17 61.0(5)
B15 B22 B17 110.1(6)
B14 B22 B20 110.4(7)
B15 B22 B20 60.3(6)
B17 B22 B20 108.2(6)
B14 B22 B21 108.8(6)
B15 B22 B21 107.2(6)
B17 B22 B21 59.9(5)
B20 B22 B21 58.6(5)
N1 C34 C33 122.8(8)
C32 C33 C34 116.7(8)
C33 C32 C31 122.8(8)
C32 C31 C30 117.2(8)
N1 C30 C31 120.3(7)
N1 C30 C29 116.0(6)
C31 C30 C29 123.7(7)
C28 C29 C24 120.4(7)
C28 C29 C30 125.7(7)
C24 C29 C30 113.9(6)
C27 C28 C29 121.0(8)
C28 C27 C26 120.7(8)
C25 C26 C27 117.4(7)
C26 C25 C24 124.2(6)
C25 C24 C29 116.0(6)
C25 C24 Ir1 129.3(5)
C29 C24 Ir1 114.7(5)
C14 C13 C18 113.6(6)
C14 C13 Ir1 131.3(5)
C18 C13 Ir1 115.0(4)
C13 C14 C15 124.1(7)
C16 C15 C14 119.7(7)
C15 C16 C17 121.1(8)
C16 C17 C18 118.6(7)
C13 C18 C17 122.5(5)
C13 C18 C19 114.6(6)
C17 C18 C19 122.9(6)
N2 C19 C20 121.0(6)
N2 C19 C18 114.0(5)
C20 C19 C18 124.9(7)
C19 C20 C21 116.2(7)
C22 C21 C20 120.0(7)
C21 C22 C23 120.3(7)
N2 C23 C22 123.3(7)
C11 C12 N3 123.9(8)
C12 C11 C10 117.4(8)
C9 C10 C11 117.6(8)
C10 C9 C8 121.4(9)
N3 C8 C9 119.7(7)
N3 C8 C6 118.4(6)
C9 C8 C6 121.8(7)
N4 C6 C5 120.8(6)
N4 C6 C8 114.3(6)
C5 C6 C8 124.8(7)
C6 C5 C4 120.2(7)
C5 C4 C3 118.0(7)
C7 C3 C4 118.2(6)
C7 C3 C1 120.3(6)
C4 C3 C1 121.5(6)
N4 C7 C3 123.2(6)
C3 C1 B3 120.9(5)
C3 C1 C2 116.3(5)
B3 C1 C2 110.7(5)
C3 C1 B7 120.5(5)
B3 C1 B7 112.1(6)
C2 C1 B7 62.1(5)
C3 C1 B6 121.2(5)
B3 C1 B6 63.0(4)
C2 C1 B6 113.8(5)
B7 C1 B6 62.3(5)
C3 C1 B1 114.6(5)
B3 C1 B1 61.2(4)
C2 C1 B1 61.6(4)
B7 C1 B1 113.3(6)
B6 C1 B1 114.9(5)
C58 C57 C56 114.9(6)
C58 C57 Ir2 130.6(5)
C56 C57 Ir2 114.4(4)
C59 C58 C57 123.0(7)
C58 C59 C60 121.0(7)
C61 C60 C59 119.4(7)
C60 C61 C56 120.1(7)
C61 C56 C57 121.4(6)
C61 C56 C62 123.5(6)
C57 C56 C62 115.1(6)
N5 C62 C63 117.8(6)
N5 C62 C56 114.6(5)
C63 C62 C56 127.6(6)
C64 C63 C62 122.0(8)
C63 C64 C65 117.9(7)
C64 C65 C66 122.7(7)
N5 C66 C65 118.0(7)
C46 C45 C50 118.2(6)
C46 C45 Ir2 128.1(5)
C50 C45 Ir2 112.4(4)
C47 C46 C45 116.6(6)
C48 C47 C46 128.7(7)
C47 C48 C49 116.0(8)
C48 C49 C50 119.2(7)
C45 C50 C49 121.0(6)
C45 C50 C51 115.6(6)
C49 C50 C51 123.4(6)
C52 C51 N6 117.4(6)
C52 C51 C50 127.2(7)
N6 C51 C50 115.4(5)
C51 C52 C53 123.5(8)
C54 C53 C52 116.2(8)
C55 C54 C53 119.7(8)
N6 C55 C54 122.6(8)
C43 C44 N7 120.7(8)
C44 C43 C42 126.0(10)
C43 C42 C41 114.6(8)
C40 C41 C42 122.3(7)
C41 C40 N7 118.5(6)
C41 C40 C37 125.8(6)
N7 C40 C37 115.6(6)
C38 C37 N8 120.7(6)
C38 C37 C40 123.3(6)
N8 C37 C40 115.9(6)
C37 C38 C39 120.6(7)
C35 C39 C38 117.5(6)
C36 C35 C39 118.3(6)
C36 C35 C1A 120.2(6)
C39 C35 C1A 121.4(6)
C35 C36 N8 125.6(6)
C35 C1A C2A 120.5(5)
C35 C1A B13 121.1(6)
C2A C1A B13 60.7(4)
C35 C1A B12 124.9(5)
C2A C1A B12 107.3(5)
B13 C1A B12 61.0(5)
C35 C1A B14 120.9(5)
C2A C1A B14 106.7(5)
B13 C1A B14 111.9(5)
B12 C1A B14 62.1(4)
C35 C1A B15 113.5(5)
C2A C1A B15 60.0(4)
B13 C1A B15 113.3(6)
B12 C1A B15 113.1(5)
B14 C1A B15 61.6(4)
C1 C2 B8 107.4(6)
C1 C2 B1 60.5(4)
B8 C2 B1 112.3(5)
C1 C2 B7 59.8(5)
B8 C2 B7 59.0(6)
B1 C2 B7 110.5(5)
C1 C2 B4 109.7(5)
B8 C2 B4 62.4(6)
B1 C2 B4 62.6(5)
B7 C2 B4 110.2(7)
C13 Ir1 C24 92.3(2)
C13 Ir1 N2 81.3(2)
C24 Ir1 N2 93.9(2)
C13 Ir1 N1 94.0(2)
C24 Ir1 N1 80.6(2)
N2 Ir1 N1 172.7(2)
C13 Ir1 N4 94.5(2)
C24 Ir1 N4 173.1(2)
N2 Ir1 N4 88.14(19)
N1 Ir1 N4 97.8(2)
C13 Ir1 N3 169.6(2)
C24 Ir1 N3 98.1(2)
N2 Ir1 N3 96.6(2)
N1 Ir1 N3 88.9(2)
N4 Ir1 N3 75.1(2)
C57 Ir2 C45 92.5(3)
C57 Ir2 N6 94.0(2)
C45 Ir2 N6 80.9(2)
C57 Ir2 N5 80.4(2)
C45 Ir2 N5 96.0(2)
N6 Ir2 N5 173.5(2)
C57 Ir2 N8 173.3(2)
C45 Ir2 N8 93.9(2)
N6 Ir2 N8 88.81(19)
N5 Ir2 N8 97.13(19)
C57 Ir2 N7 96.5(2)
C45 Ir2 N7 170.9(2)
N6 Ir2 N7 97.2(2)
N5 Ir2 N7 86.80(19)
N8 Ir2 N7 77.1(2)
C34 N1 C30 119.6(6)
C34 N1 Ir1 125.6(5)
C30 N1 Ir1 114.8(4)
C23 N2 C19 119.2(5)
C23 N2 Ir1 125.6(5)
C19 N2 Ir1 115.0(4)
C8 N3 C12 120.0(7)
C8 N3 Ir1 116.1(5)
C12 N3 Ir1 123.9(5)
C6 N4 C7 119.5(6)
C6 N4 Ir1 115.9(4)
C7 N4 Ir1 124.6(4)
C66 N5 C62 121.4(5)
C66 N5 Ir2 123.2(4)
C62 N5 Ir2 115.5(4)
C55 N6 C51 120.1(5)
C55 N6 Ir2 125.8(5)
C51 N6 Ir2 114.0(4)
C44 N7 C40 117.5(6)
C44 N7 Ir2 127.7(5)
C40 N7 Ir2 114.7(4)
C36 N8 C37 117.1(5)
C36 N8 Ir2 126.1(4)
C37 N8 Ir2 116.6(4)
F2 P1 F4 92.3(5)
F2 P1 F1 89.2(5)
F4 P1 F1 176.7(4)
F2 P1 F5 177.9(5)
F4 P1 F5 88.9(4)
F1 P1 F5 89.5(4)
F2 P1 F6 92.0(4)
F4 P1 F6 94.1(4)
F1 P1 F6 88.8(4)
F5 P1 F6 89.6(4)
F2 P1 F3 89.6(4)
F4 P1 F3 86.5(4)
F1 P1 F3 90.5(4)
F5 P1 F3 88.8(3)
F6 P1 F3 178.3(3)
F7 P2 F12 97.9(6)
F7 P2 F9 175.5(6)
F12 P2 F9 81.7(5)
F7 P2 F11 87.3(6)
F12 P2 F11 174.7(5)
F9 P2 F11 93.3(6)
F7 P2 F8 83.1(5)
F12 P2 F8 94.7(5)
F9 P2 F8 92.5(5)
F11 P2 F8 87.0(6)
F7 P2 F10 87.2(5)
F12 P2 F10 82.4(5)
F9 P2 F10 97.2(5)
F11 P2 F10 96.7(5)
F8 P2 F10 169.4(6)

loop_
_geom_bond_atom_site_label_1
_geom_bond_atom_site_label_2
_geom_bond_distance
B1 C1 1.716(10)
B1 B3 1.721(12)
B1 C2 1.735(10)
B1 B2 1.783(12)
B1 B4 1.807(13)
B2 B11 1.735(13)
B2 B10 1.748(14)
B2 B3 1.753(11)
B2 B4 1.769(13)
B3 C1 1.665(9)
B3 B6 1.765(11)
B3 B10 1.796(13)
B4 B11 1.737(16)
B4 C2 1.742(12)
B4 B8 1.792(16)
B6 C1 1.711(10)
B6 B7 1.765(12)
B6 B10 1.790(12)
B6 B9 1.836(14)
B7 B9 1.700(16)
B7 C1 1.701(11)
B7 B8 1.703(15)
B7 C2 1.739(14)
B8 B9 1.691(17)
B8 C2 1.718(13)
B8 B11 1.735(13)
B9 B11 1.736(16)
B9 B10 1.748(13)
B10 B11 1.776(14)
B12 C1A 1.730(10)
B12 B18 1.745(13)
B12 B13 1.751(12)
B12 B17 1.762(14)
B12 B14 1.792(11)
B13 C2A 1.698(10)
B13 C1A 1.719(10)
B13 B18 1.751(14)
B13 B19 1.767(15)
B14 B22 1.701(12)
B14 C1A 1.742(10)
B14 B17 1.758(12)
B14 B15 1.787(10)
B15 C2A 1.695(10)
B15 C1A 1.747(10)
B15 B22 1.758(13)
B15 B20 1.796(15)
C2A C1A 1.635(8)
C2A B19 1.650(12)
C2A B20 1.694(13)
B17 B18 1.754(14)
B17 B22 1.761(11)
B17 B21 1.800(13)
B18 B21 1.778(14)
B18 B19 1.785(14)
B19 B21 1.751(16)
B19 B20 1.812(16)
B20 B21 1.791(14)
B20 B22 1.818(14)
B21 B22 1.840(14)
C34 N1 1.337(9)
C34 C33 1.399(10)
C33 C32 1.329(14)
C32 C31 1.394(13)
C31 C30 1.406(10)
C30 N1 1.350(9)
C30 C29 1.450(10)
C29 C28 1.408(11)
C29 C24 1.417(9)
C28 C27 1.341(13)
C27 C26 1.430(12)
C26 C25 1.365(11)
C25 C24 1.402(9)
C24 Ir1 2.002(7)
C13 C14 1.368(8)
C13 C18 1.407(8)
C13 Ir1 1.999(6)
C14 C15 1.411(11)
C15 C16 1.316(11)
C16 C17 1.367(10)
C17 C18 1.417(10)
C18 C19 1.477(9)
C19 N2 1.387(9)
C19 C20 1.401(9)
C20 C21 1.502(12)
C21 C22 1.318(13)
C22 C23 1.380(10)
C23 N2 1.349(8)
C12 C11 1.353(11)
C12 N3 1.374(9)
C11 C10 1.406(13)
C10 C9 1.366(12)
C9 C8 1.429(11)
C8 N3 1.268(10)
C8 C6 1.480(9)
C6 N4 1.346(8)
C6 C5 1.389(11)
C5 C4 1.397(10)
C4 C3 1.414(10)
C3 C7 1.373(9)
C3 C1 1.553(9)
C7 N4 1.347(8)
C1 C2 1.670(9)
C57 C58 1.413(9)
C57 C56 1.440(9)
C57 Ir2 1.997(7)
C58 C59 1.342(10)
C59 C60 1.415(12)
C60 C61 1.352(12)
C61 C56 1.410(10)
C56 C62 1.440(9)
C62 N5 1.366(8)
C62 C63 1.423(9)
C63 C64 1.315(10)
C64 C65 1.373(12)
C65 C66 1.382(10)
C66 N5 1.353(8)
C45 C46 1.390(8)
C45 C50 1.404(9)
C45 Ir2 2.054(7)
C46 C47 1.364(11)
C47 C48 1.327(10)
C48 C49 1.387(10)
C49 C50 1.425(10)
C50 C51 1.461(9)
C51 C52 1.366(9)
C51 N6 1.377(9)
C52 C53 1.389(12)
C53 C54 1.379(14)
C54 C55 1.372(11)
C55 N6 1.327(8)
C44 C43 1.292(13)
C44 N7 1.370(9)
C43 C42 1.350(13)
C42 C41 1.381(12)
C41 C40 1.378(10)
C40 N7 1.399(8)
C40 C37 1.480(10)
C37 C38 1.375(10)
C37 N8 1.384(8)
C38 C39 1.424(11)
C39 C35 1.406(9)
C35 C36 1.346(9)
C35 C1A 1.509(9)
C36 N8 1.356(9)
F1 P1 1.563(7)
F2 P1 1.508(7)
F3 P1 1.602(6)
F4 P1 1.538(6)
F5 P1 1.583(6)
F6 P1 1.587(7)
F7 P2 1.488(8)
F8 P2 1.538(10)
F9 P2 1.519(8)
F10 P2 1.569(10)
F11 P2 1.520(10)
F12 P2 1.490(9)
Ir1 N2 2.031(5)
Ir1 N1 2.043(5)
Ir1 N4 2.155(5)
Ir1 N3 2.173(6)
Ir2 N6 2.058(5)
Ir2 N5 2.061(4)
Ir2 N8 2.133(6)
Ir2 N7 2.178(5)

loop_
_geom_torsion_atom_site_label_1
_geom_torsion_atom_site_label_2
_geom_torsion_atom_site_label_3
_geom_torsion_atom_site_label_4
_geom_torsion
C1 B1 B2 B11 -62.1(7)
B3 B1 B2 B11 -101.8(7)
C2 B1 B2 B11 -2.3(8)
B4 B1 B2 B11 37.2(7)
C1 B1 B2 B10 3.1(7)
B3 B1 B2 B10 -36.6(6)
C2 B1 B2 B10 62.8(7)
B4 B1 B2 B10 102.3(7)
C1 B1 B2 B3 39.7(5)
C2 B1 B2 B3 99.5(6)
B4 B1 B2 B3 139.0(7)
C1 B1 B2 B4 -99.3(6)
B3 B1 B2 B4 -139.0(7)
C2 B1 B2 B4 -39.5(6)
C2 B1 B3 C1 35.1(5)
B2 B1 B3 C1 132.9(6)
B4 B1 B3 C1 96.7(6)
C1 B1 B3 B2 -132.9(6)
C2 B1 B3 B2 -97.8(6)
B4 B1 B3 B2 -36.2(6)
C1 B1 B3 B6 -32.2(5)
C2 B1 B3 B6 2.9(7)
B2 B1 B3 B6 100.7(6)
B4 B1 B3 B6 64.5(7)
C1 B1 B3 B10 -97.2(6)
C2 B1 B3 B10 -62.1(7)
B2 B1 B3 B10 35.7(5)
B4 B1 B3 B10 -0.5(7)
B11 B2 B3 C1 58.2(8)
B10 B2 B3 C1 98.1(6)
B4 B2 B3 C1 -4.9(9)
B1 B2 B3 C1 -42.0(5)
B11 B2 B3 B1 100.3(6)
B10 B2 B3 B1 140.2(6)
B4 B2 B3 B1 37.2(7)
B11 B2 B3 B6 -5.0(8)
B10 B2 B3 B6 34.9(5)
B4 B2 B3 B6 -68.1(8)
B1 B2 B3 B6 -105.2(6)
B11 B2 B3 B10 -39.9(6)
B4 B2 B3 B10 -103.0(7)
B1 B2 B3 B10 -140.2(6)
B10 B2 B4 B11 36.8(6)
B3 B2 B4 B11 102.4(7)
B1 B2 B4 B11 138.3(7)
B11 B2 B4 C2 -98.9(8)
B10 B2 B4 C2 -62.1(9)
B3 B2 B4 C2 3.5(9)
B1 B2 B4 C2 39.4(6)
B11 B2 B4 B8 -38.6(6)
B10 B2 B4 B8 -1.8(9)
B3 B2 B4 B8 63.8(8)
B1 B2 B4 B8 99.7(7)
B11 B2 B4 B1 -138.3(7)
B10 B2 B4 B1 -101.5(7)
B3 B2 B4 B1 -35.9(6)
C1 B1 B4 B11 60.3(7)
B3 B1 B4 B11 -0.2(8)
C2 B1 B4 B11 97.1(7)
B2 B1 B4 B11 -36.8(6)
C1 B1 B4 C2 -36.7(5)
B3 B1 B4 C2 -97.3(6)
B2 B1 B4 C2 -133.9(7)
C1 B1 B4 B2 97.2(6)
B3 B1 B4 B2 36.6(6)
C2 B1 B4 B2 133.9(7)
C1 B1 B4 B8 -1.3(8)
B3 B1 B4 B8 -61.8(8)
C2 B1 B4 B8 35.4(6)
B2 B1 B4 B8 -98.5(8)
B1 B3 B6 C1 32.6(5)
B2 B3 B6 C1 99.0(6)
B10 B3 B6 C1 133.4(6)
C1 B3 B6 B7 -36.2(5)
B1 B3 B6 B7 -3.5(8)
B2 B3 B6 B7 62.9(7)
B10 B3 B6 B7 97.3(7)
C1 B3 B6 B10 -133.4(6)
B1 B3 B6 B10 -100.8(7)
B2 B3 B6 B10 -34.4(6)
C1 B3 B6 B9 -94.4(6)
B1 B3 B6 B9 -61.8(7)
B2 B3 B6 B9 4.6(8)
B10 B3 B6 B9 39.0(6)
C1 B6 B7 B9 -133.3(7)
B3 B6 B7 B9 -97.7(7)
B10 B6 B7 B9 -35.0(7)
B3 B6 B7 C1 35.5(5)
B10 B6 B7 C1 98.2(6)
B9 B6 B7 C1 133.3(7)
C1 B6 B7 B8 -96.8(8)
B3 B6 B7 B8 -61.3(8)
B10 B6 B7 B8 1.4(9)
B9 B6 B7 B8 36.5(8)
C1 B6 B7 C2 -32.8(5)
B3 B6 B7 C2 2.7(8)
B10 B6 B7 C2 65.4(8)
B9 B6 B7 C2 100.5(8)
C1 B7 B8 B9 -101.1(7)
C2 B7 B8 B9 -136.8(7)
B6 B7 B8 B9 -38.3(7)
B9 B7 B8 C2 136.8(7)
C1 B7 B8 C2 35.7(5)
B6 B7 B8 C2 98.5(7)
B9 B7 B8 B11 38.3(8)
C1 B7 B8 B11 -62.7(9)
C2 B7 B8 B11 -98.5(7)
B6 B7 B8 B11 0.1(10)
B9 B7 B8 B4 101.1(8)
C1 B7 B8 B4 0.0(10)
C2 B7 B8 B4 -35.7(6)
B6 B7 B8 B4 62.8(10)
B11 B4 B8 B9 -36.2(7)
C2 B4 B8 B9 100.4(8)
B2 B4 B8 B9 2.6(9)
B1 B4 B8 B9 64.9(9)
B11 B4 B8 B7 -100.3(8)
C2 B4 B8 B7 36.4(7)
B2 B4 B8 B7 -61.5(9)
B1 B4 B8 B7 0.8(10)
B11 B4 B8 C2 -136.7(7)
B2 B4 B8 C2 -97.8(7)
B1 B4 B8 C2 -35.6(6)
C2 B4 B8 B11 136.7(7)
B2 B4 B8 B11 38.8(6)
B1 B4 B8 B11 101.1(7)
C2 B8 B9 B7 -39.1(6)
B11 B8 B9 B7 -137.6(7)
B4 B8 B9 B7 -102.2(7)
B7 B8 B9 B11 137.6(7)
C2 B8 B9 B11 98.5(7)
B4 B8 B9 B11 35.4(7)
B7 B8 B9 B10 99.7(8)
C2 B8 B9 B10 60.6(9)
B11 B8 B9 B10 -37.9(7)
B4 B8 B9 B10 -2.5(10)
B7 B8 B9 B6 35.8(6)
C2 B8 B9 B6 -3.3(9)
B11 B8 B9 B6 -101.9(8)
B4 B8 B9 B6 -66.4(9)
C1 B7 B9 B8 99.3(8)
C2 B7 B9 B8 38.2(6)
B6 B7 B9 B8 140.2(7)
C1 B7 B9 B11 60.9(10)
B8 B7 B9 B11 -38.4(7)
C2 B7 B9 B11 -0.1(9)
B6 B7 B9 B11 101.9(8)
C1 B7 B9 B10 -4.0(11)
B8 B7 B9 B10 -103.3(9)
C2 B7 B9 B10 -65.1(9)
B6 B7 B9 B10 37.0(7)
C1 B7 B9 B6 -41.0(6)
B8 B7 B9 B6 -140.2(7)
C2 B7 B9 B6 -102.0(6)
C1 B6 B9 B8 3.3(8)
B3 B6 B9 B8 62.1(8)
B7 B6 B9 B8 -36.0(7)
B10 B6 B9 B8 102.6(8)
C1 B6 B9 B7 39.3(6)
B3 B6 B9 B7 98.1(7)
B10 B6 B9 B7 138.6(8)
C1 B6 B9 B11 -61.5(8)
B3 B6 B9 B11 -2.7(9)
B7 B6 B9 B11 -100.8(9)
B10 B6 B9 B11 37.8(7)
C1 B6 B9 B10 -99.3(6)
B3 B6 B9 B10 -40.5(6)
B7 B6 B9 B10 -138.6(8)
B11 B2 B10 B9 36.4(7)
B3 B2 B10 B9 -100.0(7)
B4 B2 B10 B9 0.4(9)
B1 B2 B10 B9 -64.8(8)
B3 B2 B10 B11 -136.4(6)
B4 B2 B10 B11 -36.0(6)
B1 B2 B10 B11 -101.2(6)
B11 B2 B10 B6 102.2(6)
B3 B2 B10 B6 -34.2(5)
B4 B2 B10 B6 66.2(8)
B1 B2 B10 B6 1.0(8)
B11 B2 B10 B3 136.4(6)
B4 B2 B10 B3 100.4(6)
B1 B2 B10 B3 35.2(5)
B8 B9 B10 B2 1.3(10)
B7 B9 B10 B2 65.4(10)
B11 B9 B10 B2 -36.4(7)
B6 B9 B10 B2 102.4(7)
B8 B9 B10 B11 37.7(7)
B7 B9 B10 B11 101.8(9)
B6 B9 B10 B11 138.8(7)
B8 B9 B10 B6 -101.0(8)
B7 B9 B10 B6 -36.9(7)
B11 B9 B10 B6 -138.8(7)
B8 B9 B10 B3 -60.8(9)
B7 B9 B10 B3 3.3(11)
B11 B9 B10 B3 -98.5(7)
B6 B9 B10 B3 40.2(6)
C1 B6 B10 B2 -4.7(7)
B3 B6 B10 B2 34.3(5)
B7 B6 B10 B2 -65.1(7)
B9 B6 B10 B2 -99.5(8)
C1 B6 B10 B9 94.9(7)
B3 B6 B10 B9 133.8(7)
B7 B6 B10 B9 34.4(7)
C1 B6 B10 B11 58.0(7)
B3 B6 B10 B11 97.0(7)
B7 B6 B10 B11 -2.4(8)
B9 B6 B10 B11 -36.8(7)
C1 B6 B10 B3 -39.0(5)
B7 B6 B10 B3 -99.4(6)
B9 B6 B10 B3 -133.8(7)
C1 B3 B10 B2 -100.9(6)
B1 B3 B10 B2 -36.8(5)
B6 B3 B10 B2 -141.5(6)
C1 B3 B10 B9 -1.3(9)
B1 B3 B10 B9 62.7(8)
B2 B3 B10 B9 99.6(8)
B6 B3 B10 B9 -41.9(7)
C1 B3 B10 B11 -63.0(7)
B1 B3 B10 B11 1.0(7)
B2 B3 B10 B11 37.9(6)
B6 B3 B10 B11 -103.7(6)
C1 B3 B10 B6 40.6(5)
B1 B3 B10 B6 104.7(6)
B2 B3 B10 B6 141.5(6)
B7 B8 B11 B9 -38.0(8)
C2 B8 B11 B9 -102.3(8)
B4 B8 B11 B9 -140.2(8)
B9 B8 B11 B2 99.4(8)
B7 B8 B11 B2 61.4(10)
C2 B8 B11 B2 -2.8(10)
B4 B8 B11 B2 -40.8(7)
B9 B8 B11 B4 140.2(8)
B7 B8 B11 B4 102.2(8)
C2 B8 B11 B4 37.9(6)
B9 B8 B11 B10 36.4(7)
B7 B8 B11 B10 -1.6(10)
C2 B8 B11 B10 -65.9(9)
B4 B8 B11 B10 -103.8(8)
B7 B9 B11 B8 38.1(7)
B10 B9 B11 B8 138.8(8)
B6 B9 B11 B8 101.7(8)
B8 B9 B11 B2 -101.8(8)
B7 B9 B11 B2 -63.7(9)
B10 B9 B11 B2 37.0(7)
B6 B9 B11 B2 -0.2(9)
B8 B9 B11 B4 -36.9(7)
B7 B9 B11 B4 1.3(10)
B10 B9 B11 B4 101.9(8)
B6 B9 B11 B4 64.8(9)
B8 B9 B11 B10 -138.8(8)
B7 B9 B11 B10 -100.7(8)
B6 B9 B11 B10 -37.1(6)
B10 B2 B11 B8 -98.7(8)
B3 B2 B11 B8 -58.6(9)
B4 B2 B11 B8 41.2(7)
B1 B2 B11 B8 3.3(9)
B10 B2 B11 B9 -37.0(7)
B3 B2 B11 B9 3.1(9)
B4 B2 B11 B9 102.9(8)
B1 B2 B11 B9 65.0(9)
B10 B2 B11 B4 -139.9(6)
B3 B2 B11 B4 -99.8(7)
B1 B2 B11 B4 -37.9(6)
B3 B2 B11 B10 40.1(6)
B4 B2 B11 B10 139.9(6)
B1 B2 B11 B10 102.0(6)
C2 B4 B11 B8 -37.1(6)
B2 B4 B11 B8 -135.2(7)
B1 B4 B11 B8 -98.2(7)
C2 B4 B11 B9 -1.8(9)
B2 B4 B11 B9 -100.0(8)
B8 B4 B11 B9 35.3(7)
B1 B4 B11 B9 -62.9(9)
C2 B4 B11 B2 98.1(6)
B8 B4 B11 B2 135.2(7)
B1 B4 B11 B2 37.0(6)
C2 B4 B11 B10 62.0(8)
B2 B4 B11 B10 -36.2(6)
B8 B4 B11 B10 99.0(7)
B1 B4 B11 B10 0.9(9)
B2 B10 B11 B8 102.6(8)
B9 B10 B11 B8 -35.8(7)
B6 B10 B11 B8 2.5(9)
B3 B10 B11 B8 64.6(8)
B2 B10 B11 B9 138.4(7)
B6 B10 B11 B9 38.3(7)
B3 B10 B11 B9 100.4(7)
B9 B10 B11 B2 -138.4(7)
B6 B10 B11 B2 -100.1(7)
B3 B10 B11 B2 -38.0(5)
B2 B10 B11 B4 36.8(6)
B9 B10 B11 B4 -101.6(8)
B6 B10 B11 B4 -63.2(8)
B3 B10 B11 B4 -1.2(8)
C1A B12 B13 C2A -38.1(5)
B18 B12 B13 C2A 97.1(7)
B17 B12 B13 C2A 59.5(7)
B14 B12 B13 C2A -3.2(8)
B18 B12 B13 C1A 135.2(6)
B17 B12 B13 C1A 97.5(6)
B14 B12 B13 C1A 34.9(6)
C1A B12 B13 B18 -135.2(6)
B17 B12 B13 B18 -37.6(6)
B14 B12 B13 B18 -100.3(7)
C1A B12 B13 B19 -97.3(7)
B18 B12 B13 B19 37.9(6)
B17 B12 B13 B19 0.3(8)
B14 B12 B13 B19 -62.4(8)
C1A B12 B14 B22 98.0(6)
B18 B12 B14 B22 -0.4(8)
B13 B12 B14 B22 63.1(8)
B17 B12 B14 B22 -37.4(6)
B18 B12 B14 C1A -98.3(6)
B13 B12 B14 C1A -34.8(5)
B17 B12 B14 C1A -135.4(6)
C1A B12 B14 B17 135.4(6)
B18 B12 B14 B17 37.1(6)
B13 B12 B14 B17 100.5(7)
C1A B12 B14 B15 33.8(5)
B18 B12 B14 B15 -64.6(8)
B13 B12 B14 B15 -1.1(8)
B17 B12 B14 B15 -101.6(7)
B22 B14 B15 C2A -97.1(6)
C1A B14 B15 C2A 38.3(5)
B17 B14 B15 C2A -58.3(7)
B12 B14 B15 C2A 4.9(8)
B22 B14 B15 C1A -135.4(6)
B17 B14 B15 C1A -96.6(6)
B12 B14 B15 C1A -33.5(5)
C1A B14 B15 B22 135.4(6)
B17 B14 B15 B22 38.8(6)
B12 B14 B15 B22 101.9(7)
B22 B14 B15 B20 -37.1(6)
C1A B14 B15 B20 98.3(7)
B17 B14 B15 B20 1.6(8)
B12 B14 B15 B20 64.8(8)
B22 B15 C2A C1A -98.3(5)
B14 B15 C2A C1A -39.5(5)
B20 B15 C2A C1A -142.7(6)
C1A B15 C2A B19 105.3(6)
B22 B15 C2A B19 7.0(8)
B14 B15 C2A B19 65.8(8)
B20 B15 C2A B19 -37.4(7)
C1A B15 C2A B20 142.7(6)
B22 B15 C2A B20 44.4(6)
B14 B15 C2A B20 103.2(6)
C1A B15 C2A B13 31.9(6)
B22 B15 C2A B13 -66.5(7)
B14 B15 C2A B13 -7.7(8)
B20 B15 C2A B13 -110.9(7)
B12 B13 C2A C1A 39.4(5)
B18 B13 C2A C1A 101.0(6)
B19 B13 C2A C1A 142.9(6)
C1A B13 C2A B19 -142.9(6)
B12 B13 C2A B19 -103.6(7)
B18 B13 C2A B19 -42.0(6)
C1A B13 C2A B20 -106.1(7)
B12 B13 C2A B20 -66.8(8)
B18 B13 C2A B20 -5.2(8)
B19 B13 C2A B20 36.8(7)
C1A B13 C2A B15 -32.3(6)
B12 B13 C2A B15 7.1(8)
B18 B13 C2A B15 68.7(7)
B19 B13 C2A B15 110.7(7)
B22 B14 B17 B18 101.9(7)
C1A B14 B17 B18 1.2(7)
B15 B14 B17 B18 63.4(7)
B12 B14 B17 B18 -37.1(6)
C1A B14 B17 B22 -100.7(6)
B15 B14 B17 B22 -38.5(6)
B12 B14 B17 B22 -139.0(6)
B22 B14 B17 B12 139.0(6)
C1A B14 B17 B12 38.4(5)
B15 B14 B17 B12 100.6(6)
B22 B14 B17 B21 38.2(6)
C1A B14 B17 B21 -62.4(7)
B15 B14 B17 B21 -0.2(8)
B12 B14 B17 B21 -100.8(7)
C1A B12 B17 B18 99.7(6)
B13 B12 B17 B18 37.7(6)
B14 B12 B17 B18 138.4(6)
C1A B12 B17 B14 -38.8(5)
B18 B12 B17 B14 -138.4(6)
B13 B12 B17 B14 -100.8(6)
C1A B12 B17 B22 -3.1(8)
B18 B12 B17 B22 -102.8(7)
B13 B12 B17 B22 -65.2(7)
B14 B12 B17 B22 35.6(5)
C1A B12 B17 B21 62.6(7)
B18 B12 B17 B21 -37.1(6)
B13 B12 B17 B21 0.6(8)
B14 B12 B17 B21 101.3(6)
C1A B12 B18 B13 39.0(6)
B17 B12 B18 B13 137.9(6)
B14 B12 B18 B13 101.2(6)
C1A B12 B18 B17 -98.9(6)
B13 B12 B18 B17 -137.9(6)
B14 B12 B18 B17 -36.7(5)
C1A B12 B18 B21 -60.8(8)
B13 B12 B18 B21 -99.8(7)
B17 B12 B18 B21 38.1(6)
B14 B12 B18 B21 1.4(8)
C1A B12 B18 B19 1.7(9)
B13 B12 B18 B19 -37.3(7)
B17 B12 B18 B19 100.6(8)
B14 B12 B18 B19 63.9(8)
C2A B13 B18 B12 -98.5(5)
C1A B13 B18 B12 -39.4(5)
B19 B13 B18 B12 -138.3(7)
C2A B13 B18 B17 -60.6(7)
C1A B13 B18 B17 -1.5(8)
B12 B13 B18 B17 37.9(6)
B19 B13 B18 B17 -100.4(7)
C2A B13 B18 B21 4.2(7)
C1A B13 B18 B21 63.4(7)
B12 B13 B18 B21 102.7(7)
B19 B13 B18 B21 -35.6(7)
C2A B13 B18 B19 39.8(6)
C1A B13 B18 B19 99.0(7)
B12 B13 B18 B19 138.3(7)
B14 B17 B18 B12 37.9(5)
B22 B17 B18 B12 99.4(7)
B21 B17 B18 B12 138.5(6)
B14 B17 B18 B13 0.1(8)
B22 B17 B18 B13 61.7(9)
B12 B17 B18 B13 -37.7(6)
B21 B17 B18 B13 100.7(7)
B14 B17 B18 B21 -100.6(7)
B22 B17 B18 B21 -39.0(7)
B12 B17 B18 B21 -138.5(6)
B14 B17 B18 B19 -63.3(8)
B22 B17 B18 B19 -1.7(10)
B12 B17 B18 B19 -101.1(7)
B21 B17 B18 B19 37.3(7)
C1A C2A B19 B21 67.4(8)
B20 C2A B19 B21 -41.5(6)
B15 C2A B19 B21 -4.7(9)
B13 C2A B19 B21 103.4(7)
C1A C2A B19 B13 -36.0(6)
B20 C2A B19 B13 -144.9(6)
B15 C2A B19 B13 -108.1(6)
C1A C2A B19 B18 5.1(9)
B20 C2A B19 B18 -103.8(8)
B15 C2A B19 B18 -67.0(8)
B13 C2A B19 B18 41.1(6)
C1A C2A B19 B20 108.9(6)
B15 C2A B19 B20 36.8(6)
B13 C2A B19 B20 144.9(6)
C1A B13 B19 C2A 31.7(5)
B12 B13 B19 C2A 94.4(6)
B18 B13 B19 C2A 131.8(6)
C2A B13 B19 B21 -95.4(7)
C1A B13 B19 B21 -63.7(8)
B12 B13 B19 B21 -1.0(9)
B18 B13 B19 B21 36.4(6)
C2A B13 B19 B18 -131.8(6)
C1A B13 B19 B18 -100.1(7)
B12 B13 B19 B18 -37.3(6)
C2A B13 B19 B20 -31.3(6)
C1A B13 B19 B20 0.4(9)
B12 B13 B19 B20 63.2(8)
B18 B13 B19 B20 100.5(8)
B12 B18 B19 C2A -4.0(9)
B13 B18 B19 C2A -41.3(6)
B17 B18 B19 C2A 59.9(9)
B21 B18 B19 C2A 98.3(8)
B12 B18 B19 B21 -102.3(8)
B13 B18 B19 B21 -139.7(7)
B17 B18 B19 B21 -38.4(7)
B12 B18 B19 B13 37.3(6)
B17 B18 B19 B13 101.2(7)
B21 B18 B19 B13 139.7(7)
B12 B18 B19 B20 -64.7(10)
B13 B18 B19 B20 -102.0(8)
B17 B18 B19 B20 -0.8(10)
B21 B18 B19 B20 37.6(7)
C1A C2A B20 B21 -67.5(8)
B19 C2A B20 B21 39.7(6)
B15 C2A B20 B21 -104.6(7)
B13 C2A B20 B21 3.6(9)
C1A C2A B20 B15 37.1(5)
B19 C2A B20 B15 144.3(6)
B13 C2A B20 B15 108.2(6)
C1A C2A B20 B19 -107.2(6)
B15 C2A B20 B19 -144.3(6)
B13 C2A B20 B19 -36.1(7)
C1A C2A B20 B22 -5.1(8)
B19 C2A B20 B22 102.1(7)
B15 C2A B20 B22 -42.2(5)
B13 C2A B20 B22 66.0(8)
C1A B15 B20 C2A -31.7(5)
B22 B15 B20 C2A -129.0(5)
B14 B15 B20 C2A -93.6(6)
C2A B15 B20 B21 91.2(7)
C1A B15 B20 B21 59.5(8)
B22 B15 B20 B21 -37.8(7)
B14 B15 B20 B21 -2.4(9)
C2A B15 B20 B19 30.2(6)
C1A B15 B20 B19 -1.5(8)
B22 B15 B20 B19 -98.8(7)
B14 B15 B20 B19 -63.4(8)
C2A B15 B20 B22 129.0(5)
C1A B15 B20 B22 97.2(6)
B14 B15 B20 B22 35.3(6)
B21 B19 B20 C2A 132.2(7)
B13 B19 B20 C2A 31.7(6)
B18 B19 B20 C2A 94.5(7)
C2A B19 B20 B21 -132.2(7)
B13 B19 B20 B21 -100.5(8)
B18 B19 B20 B21 -37.7(7)
C2A B19 B20 B15 -31.0(5)
B21 B19 B20 B15 101.2(8)
B13 B19 B20 B15 0.7(9)
B18 B19 B20 B15 63.6(9)
C2A B19 B20 B22 -91.7(7)
B21 B19 B20 B22 40.5(7)
B13 B19 B20 B22 -60.0(9)
B18 B19 B20 B22 2.8(10)
C2A B19 B21 B18 -97.8(7)
B13 B19 B21 B18 -35.8(6)
B20 B19 B21 B18 -138.2(7)
C2A B19 B21 B20 40.5(6)
B13 B19 B21 B20 102.4(8)
B18 B19 B21 B20 138.2(7)
C2A B19 B21 B17 -60.6(8)
B13 B19 B21 B17 1.3(9)
B18 B19 B21 B17 37.1(6)
B20 B19 B21 B17 -101.1(8)
C2A B19 B21 B22 0.2(8)
B13 B19 B21 B22 62.2(8)
B18 B19 B21 B22 98.0(7)
B20 B19 B21 B22 -40.3(6)
B12 B18 B21 B19 99.8(7)
B13 B18 B21 B19 36.1(6)
B17 B18 B21 B19 137.6(7)
B12 B18 B21 B20 61.3(9)
B13 B18 B21 B20 -2.4(9)
B17 B18 B21 B20 99.1(8)
B19 B18 B21 B20 -38.5(7)
B12 B18 B21 B17 -37.7(6)
B13 B18 B21 B17 -101.5(7)
B19 B18 B21 B17 -137.6(7)
B12 B18 B21 B22 -1.8(9)
B13 B18 B21 B22 -65.5(8)
B17 B18 B21 B22 36.0(6)
B19 B18 B21 B22 -101.6(7)
C2A B20 B21 B19 -38.6(6)
B15 B20 B21 B19 -98.2(8)
B22 B20 B21 B19 -134.6(7)
C2A B20 B21 B18 -0.5(9)
B15 B20 B21 B18 -60.0(9)
B19 B20 B21 B18 38.2(7)
B22 B20 B21 B18 -96.4(7)
C2A B20 B21 B17 61.8(8)
B15 B20 B21 B17 2.3(10)
B19 B20 B21 B17 100.5(8)
B22 B20 B21 B17 -34.1(7)
C2A B20 B21 B22 95.9(7)
B15 B20 B21 B22 36.4(6)
B19 B20 B21 B22 134.6(7)
B18 B17 B21 B19 -38.0(7)
B14 B17 B21 B19 63.6(8)
B22 B17 B21 B19 99.9(7)
B12 B17 B21 B19 -1.2(8)
B14 B17 B21 B18 101.6(7)
B22 B17 B21 B18 137.9(7)
B12 B17 B21 B18 36.9(6)
B18 B17 B21 B20 -102.9(8)
B14 B17 B21 B20 -1.3(9)
B22 B17 B21 B20 35.0(7)
B12 B17 B21 B20 -66.0(8)
B18 B17 B21 B22 -137.9(7)
B14 B17 B21 B22 -36.3(6)
B12 B17 B21 B22 -101.0(7)
C1A B14 B22 B15 -39.0(5)
B17 B14 B22 B15 -137.4(6)
B12 B14 B22 B15 -100.7(6)
C1A B14 B22 B17 98.4(6)
B15 B14 B22 B17 137.4(6)
B12 B14 B22 B17 36.7(6)
C1A B14 B22 B20 -1.6(7)
B17 B14 B22 B20 -100.1(7)
B15 B14 B22 B20 37.4(6)
B12 B14 B22 B20 -63.4(7)
C1A B14 B22 B21 61.0(7)
B17 B14 B22 B21 -37.4(6)
B15 B14 B22 B21 100.0(7)
B12 B14 B22 B21 -0.7(8)
C2A B15 B22 B14 96.6(5)
C1A B15 B22 B14 38.3(5)
B20 B15 B22 B14 139.1(6)
C2A B15 B22 B17 57.6(7)
C1A B15 B22 B17 -0.7(8)
B14 B15 B22 B17 -39.0(6)
B20 B15 B22 B17 100.0(7)
C2A B15 B22 B20 -42.4(5)
C1A B15 B22 B20 -100.8(6)
B14 B15 B22 B20 -139.1(6)
C2A B15 B22 B21 -6.0(7)
C1A B15 B22 B21 -64.3(7)
B14 B15 B22 B21 -102.6(6)
B20 B15 B22 B21 36.5(6)
B18 B17 B22 B14 -100.3(7)
B12 B17 B22 B14 -37.1(6)
B21 B17 B22 B14 -138.3(7)
B18 B17 B22 B15 -60.7(8)
B14 B17 B22 B15 39.6(6)
B12 B17 B22 B15 2.5(8)
B21 B17 B22 B15 -98.8(7)
B18 B17 B22 B20 3.5(9)
B14 B17 B22 B20 103.8(7)
B12 B17 B22 B20 66.7(8)
B21 B17 B22 B20 -34.6(7)
B18 B17 B22 B21 38.1(7)
B14 B17 B22 B21 138.3(7)
B12 B17 B22 B21 101.2(7)
C2A B20 B22 B14 3.9(8)
B21 B20 B22 B14 100.1(7)
B15 B20 B22 B14 -38.2(6)
B19 B20 B22 B14 61.2(9)
C2A B20 B22 B15 42.1(5)
B21 B20 B22 B15 138.3(7)
B19 B20 B22 B15 99.4(8)
C2A B20 B22 B17 -61.2(8)
B21 B20 B22 B17 35.1(7)
B15 B20 B22 B17 -103.2(7)
B19 B20 B22 B17 -3.8(10)
C2A B20 B22 B21 -96.3(7)
B15 B20 B22 B21 -138.3(7)
B19 B20 B22 B21 -38.9(7)
B19 B21 B22 B14 -62.0(8)
B18 B21 B22 B14 1.5(8)
B20 B21 B22 B14 -103.0(7)
B17 B21 B22 B14 37.9(6)
B19 B21 B22 B15 3.8(8)
B18 B21 B22 B15 67.3(7)
B20 B21 B22 B15 -37.2(6)
B17 B21 B22 B15 103.7(7)
B19 B21 B22 B17 -99.9(8)
B18 B21 B22 B17 -36.4(6)
B20 B21 B22 B17 -140.9(8)
B19 B21 B22 B20 41.0(7)
B18 B21 B22 B20 104.5(8)
B17 B21 B22 B20 140.9(8)
N1 C34 C33 C32 8.4(13)
C34 C33 C32 C31 -8.4(14)
C33 C32 C31 C30 5.7(14)
C32 C31 C30 N1 -2.5(12)
C32 C31 C30 C29 176.5(8)
N1 C30 C29 C28 177.0(8)
C31 C30 C29 C28 -2.1(13)
N1 C30 C29 C24 -0.7(9)
C31 C30 C29 C24 -179.8(7)
C24 C29 C28 C27 0.5(14)
C30 C29 C28 C27 -177.1(9)
C29 C28 C27 C26 0.5(16)
C28 C27 C26 C25 -3.6(15)
C27 C26 C25 C24 6.1(13)
C26 C25 C24 C29 -5.2(11)
C26 C25 C24 Ir1 172.9(6)
C28 C29 C24 C25 1.7(11)
C30 C29 C24 C25 179.5(6)
C28 C29 C24 Ir1 -176.7(6)
C30 C29 C24 Ir1 1.1(8)
C18 C13 C14 C15 -7.0(10)
Ir1 C13 C14 C15 176.9(6)
C13 C14 C15 C16 2.3(13)
C14 C15 C16 C17 2.3(13)
C15 C16 C17 C18 -1.5(12)
C14 C13 C18 C17 7.7(9)
Ir1 C13 C18 C17 -175.5(5)
C14 C13 C18 C19 -175.6(6)
Ir1 C13 C18 C19 1.2(7)
C16 C17 C18 C13 -3.9(11)
C16 C17 C18 C19 179.7(7)
C13 C18 C19 N2 -1.0(8)
C17 C18 C19 N2 175.6(6)
C13 C18 C19 C20 177.0(7)
C17 C18 C19 C20 -6.3(11)
N2 C19 C20 C21 1.3(11)
C18 C19 C20 C21 -176.7(7)
C19 C20 C21 C22 1.0(14)
C20 C21 C22 C23 -2.2(15)
C21 C22 C23 N2 1.1(15)
N3 C12 C11 C10 -1.0(11)
C12 C11 C10 C9 1.4(11)
C11 C10 C9 C8 -2.0(11)
C10 C9 C8 N3 2.2(11)
C10 C9 C8 C6 178.8(7)
N3 C8 C6 N4 1.5(8)
C9 C8 C6 N4 -175.2(6)
N3 C8 C6 C5 177.3(6)
C9 C8 C6 C5 0.6(10)
N4 C6 C5 C4 -2.2(10)
C8 C6 C5 C4 -177.7(6)
C6 C5 C4 C3 1.3(10)
C5 C4 C3 C7 0.3(9)
C5 C4 C3 C1 178.8(6)
C4 C3 C7 N4 -1.1(8)
C1 C3 C7 N4 -179.7(5)
C7 C3 C1 B3 81.2(8)
C4 C3 C1 B3 -97.3(7)
C7 C3 C1 C2 -139.8(6)
C4 C3 C1 C2 41.7(7)
C7 C3 C1 B7 -68.1(8)
C4 C3 C1 B7 113.4(8)
C7 C3 C1 B6 6.0(8)
C4 C3 C1 B6 -172.5(5)
C7 C3 C1 B1 151.1(5)
C4 C3 C1 B1 -27.5(7)
B1 B3 C1 C3 103.0(7)
B2 B3 C1 C3 145.5(6)
B6 B3 C1 C3 -111.9(7)
B10 B3 C1 C3 -152.8(6)
B1 B3 C1 C2 -38.1(5)
B2 B3 C1 C2 4.4(8)
B6 B3 C1 C2 107.0(6)
B10 B3 C1 C2 66.1(7)
B1 B3 C1 B7 -105.3(7)
B2 B3 C1 B7 -62.9(8)
B6 B3 C1 B7 39.8(6)
B10 B3 C1 B7 -1.2(8)
B1 B3 C1 B6 -145.1(6)
B2 B3 C1 B6 -102.6(6)
B10 B3 C1 B6 -40.9(6)
B2 B3 C1 B1 42.5(6)
B6 B3 C1 B1 145.1(6)
B10 B3 C1 B1 104.2(6)
B9 B7 C1 C3 155.1(7)
B8 B7 C1 C3 -142.3(7)
C2 B7 C1 C3 -105.7(6)
B6 B7 C1 C3 111.7(7)
B9 B7 C1 B3 3.3(10)
B8 B7 C1 B3 65.9(8)
C2 B7 C1 B3 102.5(6)
B6 B7 C1 B3 -40.1(6)
B9 B7 C1 C2 -99.2(8)
B8 B7 C1 C2 -36.5(6)
B6 B7 C1 C2 -142.6(6)
B9 B7 C1 B6 43.3(7)
B8 B7 C1 B6 106.0(7)
C2 B7 C1 B6 142.6(6)
B9 B7 C1 B1 -63.6(9)
B8 B7 C1 B1 -1.0(9)
C2 B7 C1 B1 35.6(5)
B6 B7 C1 B1 -107.0(6)
B3 B6 C1 C3 111.4(6)
B7 B6 C1 C3 -110.6(6)
B10 B6 C1 C3 152.1(5)
B9 B6 C1 C3 -148.8(5)
B7 B6 C1 B3 138.0(6)
B10 B6 C1 B3 40.7(5)
B9 B6 C1 B3 99.8(6)
B3 B6 C1 C2 -102.0(5)
B7 B6 C1 C2 36.0(6)
B10 B6 C1 C2 -61.3(6)
B9 B6 C1 C2 -2.2(6)
B3 B6 C1 B7 -138.0(6)
B10 B6 C1 B7 -97.3(6)
B9 B6 C1 B7 -38.1(6)
B3 B6 C1 B1 -33.5(5)
B7 B6 C1 B1 104.4(6)
B10 B6 C1 B1 7.2(7)
B9 B6 C1 B1 66.3(6)
B3 B1 C1 C3 -113.1(6)
C2 B1 C1 C3 107.9(5)
B2 B1 C1 C3 -153.8(5)
B4 B1 C1 C3 145.1(6)
C2 B1 C1 B3 -139.0(6)
B2 B1 C1 B3 -40.8(5)
B4 B1 C1 B3 -101.8(7)
B3 B1 C1 C2 139.0(6)
B2 B1 C1 C2 98.3(6)
B4 B1 C1 C2 37.2(5)
B3 B1 C1 B7 103.3(6)
C2 B1 C1 B7 -35.8(6)
B2 B1 C1 B7 62.5(7)
B4 B1 C1 B7 1.4(8)
B3 B1 C1 B6 34.2(5)
C2 B1 C1 B6 -104.8(5)
B2 B1 C1 B6 -6.5(7)
B4 B1 C1 B6 -67.6(7)
C56 C57 C58 C59 2.7(12)
Ir2 C57 C58 C59 -172.1(7)
C57 C58 C59 C60 -4.5(14)
C58 C59 C60 C61 2.1(16)
C59 C60 C61 C56 1.8(15)
C60 C61 C56 C57 -3.5(14)
C60 C61 C56 C62 176.2(9)
C58 C57 C56 C61 1.3(11)
Ir2 C57 C56 C61 176.9(6)
C58 C57 C56 C62 -178.4(6)
Ir2 C57 C56 C62 -2.8(8)
C61 C56 C62 N5 -178.3(7)
C57 C56 C62 N5 1.4(9)
C61 C56 C62 C63 -0.5(12)
C57 C56 C62 C63 179.2(7)
N5 C62 C63 C64 -3.4(11)
C56 C62 C63 C64 178.8(8)
C62 C63 C64 C65 4.1(13)
C63 C64 C65 C66 -4.0(13)
C64 C65 C66 N5 3.2(12)
C50 C45 C46 C47 -4.4(9)
Ir2 C45 C46 C47 -169.9(5)
C45 C46 C47 C48 7.8(12)
C46 C47 C48 C49 -4.9(13)
C47 C48 C49 C50 -1.1(11)
C46 C45 C50 C49 -0.7(9)
Ir2 C45 C50 C49 167.0(5)
C46 C45 C50 C51 177.4(6)
Ir2 C45 C50 C51 -14.9(7)
C48 C49 C50 C45 3.6(10)
C48 C49 C50 C51 -174.3(6)
C45 C50 C51 C52 -169.7(7)
C49 C50 C51 C52 8.4(11)
C45 C50 C51 N6 9.9(8)
C49 C50 C51 N6 -172.1(6)
N6 C51 C52 C53 -7.2(11)
C50 C51 C52 C53 172.3(7)
C51 C52 C53 C54 5.9(13)
C52 C53 C54 C55 -0.2(13)
C53 C54 C55 N6 -4.1(13)
N7 C44 C43 C42 -2.3(13)
C44 C43 C42 C41 4.7(13)
C43 C42 C41 C40 -1.8(10)
C42 C41 C40 N7 -3.2(9)
C42 C41 C40 C37 -178.7(6)
C41 C40 C37 C38 -9.9(9)
N7 C40 C37 C38 174.5(5)
C41 C40 C37 N8 173.1(6)
N7 C40 C37 N8 -2.5(7)
N8 C37 C38 C39 2.0(9)
C40 C37 C38 C39 -174.9(5)
C37 C38 C39 C35 -1.1(9)
C38 C39 C35 C36 -1.0(8)
C38 C39 C35 C1A -178.4(5)
C39 C35 C36 N8 2.3(9)
C1A C35 C36 N8 179.8(5)
C36 C35 C1A C2A 124.8(6)
C39 C35 C1A C2A -57.8(7)
C36 C35 C1A B13 -163.1(6)
C39 C35 C1A B13 14.3(8)
C36 C35 C1A B12 -88.7(7)
C39 C35 C1A B12 88.7(7)
C36 C35 C1A B14 -13.0(8)
C39 C35 C1A B14 164.4(5)
C36 C35 C1A B15 56.9(7)
C39 C35 C1A B15 -125.7(6)
B19 C2A C1A C35 147.5(6)
B20 C2A C1A C35 -138.6(6)
B15 C2A C1A C35 -101.2(6)
B13 C2A C1A C35 110.9(7)
B19 C2A C1A B13 36.6(7)
B20 C2A C1A B13 110.6(7)
B15 C2A C1A B13 147.9(6)
B19 C2A C1A B12 -4.2(8)
B20 C2A C1A B12 69.7(7)
B15 C2A C1A B12 107.1(6)
B13 C2A C1A B12 -40.8(6)
B19 C2A C1A B14 -69.5(7)
B20 C2A C1A B14 4.4(7)
B15 C2A C1A B14 41.8(5)
B13 C2A C1A B14 -106.1(6)
B19 C2A C1A B15 -111.3(7)
B20 C2A C1A B15 -37.4(6)
B13 C2A C1A B15 -147.9(6)
C2A B13 C1A C35 -110.0(6)
B12 B13 C1A C35 115.5(6)
B18 B13 C1A C35 154.8(6)
B19 B13 C1A C35 -141.6(6)
B12 B13 C1A C2A -134.5(6)
B18 B13 C1A C2A -95.1(6)
B19 B13 C1A C2A -31.5(5)
C2A B13 C1A B12 134.5(6)
B18 B13 C1A B12 39.3(6)
B19 B13 C1A B12 102.9(7)
C2A B13 C1A B14 97.5(5)
B12 B13 C1A B14 -37.0(5)
B18 B13 C1A B14 2.3(7)
B19 B13 C1A B14 65.9(7)
C2A B13 C1A B15 30.1(5)
B12 B13 C1A B15 -104.4(6)
B18 B13 C1A B15 -65.1(7)
B19 B13 C1A B15 -1.5(8)
B18 B12 C1A C35 -148.9(6)
B13 B12 C1A C35 -109.4(7)
B17 B12 C1A C35 148.6(6)
B14 B12 C1A C35 109.8(6)
B18 B12 C1A C2A 1.2(7)
B13 B12 C1A C2A 40.7(5)
B17 B12 C1A C2A -61.3(7)
B14 B12 C1A C2A -100.1(5)
B18 B12 C1A B13 -39.5(6)
B17 B12 C1A B13 -102.0(7)
B14 B12 C1A B13 -140.8(6)
B18 B12 C1A B14 101.3(7)
B13 B12 C1A B14 140.8(6)
B17 B12 C1A B14 38.8(5)
B18 B12 C1A B15 65.4(7)
B13 B12 C1A B15 104.9(6)
B17 B12 C1A B15 2.8(8)
B14 B12 C1A B15 -35.9(6)
B22 B14 C1A C35 141.4(5)
B17 B14 C1A C35 -154.8(5)
B15 B14 C1A C35 101.8(6)
B12 B14 C1A C35 -116.0(6)
B22 B14 C1A C2A -1.5(6)
B17 B14 C1A C2A 62.4(5)
B15 B14 C1A C2A -41.0(5)
B12 B14 C1A C2A 101.1(5)
B22 B14 C1A B13 -66.0(6)
B17 B14 C1A B13 -2.2(7)
B15 B14 C1A B13 -105.6(6)
B12 B14 C1A B13 36.6(6)
B22 B14 C1A B12 -102.6(6)
B17 B14 C1A B12 -38.8(5)
B15 B14 C1A B12 -142.1(6)
B22 B14 C1A B15 39.5(5)
B17 B14 C1A B15 103.4(6)
B12 B14 C1A B15 142.1(6)
C2A B15 C1A C35 112.9(5)
B22 B15 C1A C35 -151.1(5)
B14 B15 C1A C35 -113.6(6)
B20 B15 C1A C35 145.1(6)
B22 B15 C1A C2A 96.0(6)
B14 B15 C1A C2A 133.5(5)
B20 B15 C1A C2A 32.2(5)
C2A B15 C1A B13 -30.3(5)
B22 B15 C1A B13 65.7(7)
B14 B15 C1A B13 103.2(6)
B20 B15 C1A B13 1.9(8)
C2A B15 C1A B12 -97.4(5)
B22 B15 C1A B12 -1.3(7)
B14 B15 C1A B12 36.1(6)
B20 B15 C1A B12 -65.1(7)
C2A B15 C1A B14 -133.5(5)
B22 B15 C1A B14 -37.5(5)
B20 B15 C1A B14 -101.3(6)
C3 C1 C2 B8 148.6(5)
B3 C1 C2 B8 -68.4(7)
B7 C1 C2 B8 36.3(6)
B6 C1 C2 B8 0.3(7)
B1 C1 C2 B8 -106.3(6)
C3 C1 C2 B1 -105.1(6)
B3 C1 C2 B1 37.9(6)
B7 C1 C2 B1 142.6(6)
B6 C1 C2 B1 106.6(6)
C3 C1 C2 B7 112.3(6)
B3 C1 C2 B7 -104.7(6)
B6 C1 C2 B7 -36.1(5)
B1 C1 C2 B7 -142.6(6)
C3 C1 C2 B4 -145.2(6)
B3 C1 C2 B4 -2.2(8)
B7 C1 C2 B4 102.5(7)
B6 C1 C2 B4 66.4(7)
B1 C1 C2 B4 -40.1(6)
B9 B8 C2 C1 2.0(8)
B7 B8 C2 C1 -36.7(5)
B11 B8 C2 C1 65.9(8)
B4 B8 C2 C1 103.6(6)
B9 B8 C2 B1 -62.6(8)
B7 B8 C2 B1 -101.3(6)
B11 B8 C2 B1 1.4(9)
B4 B8 C2 B1 39.1(6)
B9 B8 C2 B7 38.7(6)
B11 B8 C2 B7 102.6(8)
B4 B8 C2 B7 140.3(7)
B9 B8 C2 B4 -101.7(7)
B7 B8 C2 B4 -140.3(7)
B11 B8 C2 B4 -37.7(7)
B3 B1 C2 C1 -35.1(5)
B2 B1 C2 C1 -97.4(6)
B4 B1 C2 C1 -136.9(7)
C1 B1 C2 B8 97.9(7)
B3 B1 C2 B8 62.8(8)
B2 B1 C2 B8 0.6(8)
B4 B1 C2 B8 -39.0(7)
C1 B1 C2 B7 34.1(6)
B3 B1 C2 B7 -1.1(8)
B2 B1 C2 B7 -63.3(7)
B4 B1 C2 B7 -102.8(7)
C1 B1 C2 B4 136.9(7)
B3 B1 C2 B4 101.8(7)
B2 B1 C2 B4 39.6(6)
B9 B7 C2 C1 100.6(7)
B8 B7 C2 C1 138.7(6)
B6 B7 C2 C1 33.2(5)
B9 B7 C2 B8 -38.1(6)
C1 B7 C2 B8 -138.7(6)
B6 B7 C2 B8 -105.5(7)
B9 B7 C2 B1 66.3(8)
C1 B7 C2 B1 -34.3(5)
B8 B7 C2 B1 104.4(6)
B6 B7 C2 B1 -1.1(8)
B9 B7 C2 B4 -1.0(8)
C1 B7 C2 B4 -101.7(6)
B8 B7 C2 B4 37.1(6)
B6 B7 C2 B4 -68.4(8)
B11 B4 C2 C1 -62.4(8)
B2 B4 C2 C1 -0.9(9)
B8 B4 C2 C1 -99.8(7)
B1 B4 C2 C1 39.2(6)
B11 B4 C2 B8 37.4(6)
B2 B4 C2 B8 98.9(8)
B1 B4 C2 B8 138.9(7)
B11 B4 C2 B1 -101.5(7)
B2 B4 C2 B1 -40.0(6)
B8 B4 C2 B1 -138.9(7)
B11 B4 C2 B7 1.7(8)
B2 B4 C2 B7 63.2(8)
B8 B4 C2 B7 -35.7(6)
B1 B4 C2 B7 103.3(6)
C14 C13 Ir1 C24 81.7(7)
C18 C13 Ir1 C24 -94.3(5)
C14 C13 Ir1 N2 175.3(7)
C18 C13 Ir1 N2 -0.7(4)
C14 C13 Ir1 N1 1.0(7)
C18 C13 Ir1 N1 -175.1(5)
C14 C13 Ir1 N4 -97.3(6)
C18 C13 Ir1 N4 86.7(4)
C14 C13 Ir1 N3 -105.1(12)
C18 C13 Ir1 N3 78.8(12)
C25 C24 Ir1 C13 87.3(6)
C29 C24 Ir1 C13 -94.6(5)
C25 C24 Ir1 N2 5.8(7)
C29 C24 Ir1 N2 -176.1(5)
C25 C24 Ir1 N1 -179.0(7)
C29 C24 Ir1 N1 -0.9(5)
C25 C24 Ir1 N4 -101.2(17)
C29 C24 Ir1 N4 76.9(17)
C25 C24 Ir1 N3 -91.5(6)
C29 C24 Ir1 N3 86.6(5)
C58 C57 Ir2 C45 -87.2(7)
C56 C57 Ir2 C45 98.0(5)
C58 C57 Ir2 N6 -6.2(7)
C56 C57 Ir2 N6 179.0(5)
C58 C57 Ir2 N5 177.1(7)
C56 C57 Ir2 N5 2.3(5)
C58 C57 Ir2 N8 108.2(17)
C56 C57 Ir2 N8 -66.6(19)
C58 C57 Ir2 N7 91.5(7)
C56 C57 Ir2 N7 -83.3(5)
C46 C45 Ir2 C57 -88.6(6)
C50 C45 Ir2 C57 105.2(4)
C46 C45 Ir2 N6 177.8(6)
C50 C45 Ir2 N6 11.6(4)
C46 C45 Ir2 N5 -8.0(6)
C50 C45 Ir2 N5 -174.2(4)
C46 C45 Ir2 N8 89.6(6)
C50 C45 Ir2 N8 -76.6(4)
C46 C45 Ir2 N7 99.5(13)
C50 C45 Ir2 N7 -66.7(14)
C33 C34 N1 C30 -5.6(11)
C33 C34 N1 Ir1 178.4(6)
C31 C30 N1 C34 2.6(10)
C29 C30 N1 C34 -176.5(6)
C31 C30 N1 Ir1 179.0(6)
C29 C30 N1 Ir1 0.0(8)
C13 Ir1 N1 C34 -91.6(6)
C24 Ir1 N1 C34 176.7(6)
N2 Ir1 N1 C34 -141.8(15)
N4 Ir1 N1 C34 3.5(6)
N3 Ir1 N1 C34 78.3(6)
C13 Ir1 N1 C30 92.2(5)
C24 Ir1 N1 C30 0.5(5)
N2 Ir1 N1 C30 42.0(18)
N4 Ir1 N1 C30 -172.7(5)
N3 Ir1 N1 C30 -97.8(5)
C22 C23 N2 C19 1.1(12)
C22 C23 N2 Ir1 176.0(7)
C20 C19 N2 C23 -2.3(10)
C18 C19 N2 C23 175.9(6)
C20 C19 N2 Ir1 -177.7(6)
C18 C19 N2 Ir1 0.4(7)
C13 Ir1 N2 C23 -174.9(6)
C24 Ir1 N2 C23 -83.2(6)
N1 Ir1 N2 C23 -124.2(15)
N4 Ir1 N2 C23 90.2(6)
N3 Ir1 N2 C23 15.4(6)
C13 Ir1 N2 C19 0.1(5)
C24 Ir1 N2 C19 91.9(5)
N1 Ir1 N2 C19 50.9(18)
N4 Ir1 N2 C19 -94.7(5)
N3 Ir1 N2 C19 -169.5(5)
C9 C8 N3 C12 -1.7(9)
C6 C8 N3 C12 -178.4(6)
C9 C8 N3 Ir1 178.8(5)
C6 C8 N3 Ir1 2.1(7)
C11 C12 N3 C8 1.2(10)
C11 C12 N3 Ir1 -179.4(5)
C13 Ir1 N3 C8 4.8(13)
C24 Ir1 N3 C8 177.9(5)
N2 Ir1 N3 C8 83.0(5)
N1 Ir1 N3 C8 -101.7(5)
N4 Ir1 N3 C8 -3.3(4)
C13 Ir1 N3 C12 -174.6(9)
C24 Ir1 N3 C12 -1.5(5)
N2 Ir1 N3 C12 -96.4(5)
N1 Ir1 N3 C12 78.8(5)
N4 Ir1 N3 C12 177.3(5)
C5 C6 N4 C7 1.3(8)
C8 C6 N4 C7 177.3(5)
C5 C6 N4 Ir1 179.7(5)
C8 C6 N4 Ir1 -4.3(6)
C3 C7 N4 C6 0.4(8)
C3 C7 N4 Ir1 -177.8(4)
C13 Ir1 N4 C6 -174.5(4)
C24 Ir1 N4 C6 14.0(18)
N2 Ir1 N4 C6 -93.3(4)
N1 Ir1 N4 C6 90.8(4)
N3 Ir1 N4 C6 4.1(4)
C13 Ir1 N4 C7 3.8(4)
C24 Ir1 N4 C7 -167.7(15)
N2 Ir1 N4 C7 85.0(4)
N1 Ir1 N4 C7 -90.9(4)
N3 Ir1 N4 C7 -177.7(5)
C65 C66 N5 C62 -2.5(10)
C65 C66 N5 Ir2 177.6(5)
C63 C62 N5 C66 2.6(10)
C56 C62 N5 C66 -179.4(6)
C63 C62 N5 Ir2 -177.5(5)
C56 C62 N5 Ir2 0.6(7)
C57 Ir2 N5 C66 178.3(6)
C45 Ir2 N5 C66 86.8(5)
N6 Ir2 N5 C66 147.6(17)
N8 Ir2 N5 C66 -7.9(5)
N7 Ir2 N5 C66 -84.5(5)
C57 Ir2 N5 C62 -1.6(5)
C45 Ir2 N5 C62 -93.2(5)
N6 Ir2 N5 C62 -32(2)
N8 Ir2 N5 C62 172.1(5)
N7 Ir2 N5 C62 95.5(5)
C54 C55 N6 C51 2.8(11)
C54 C55 N6 Ir2 -174.0(6)
C52 C51 N6 C55 2.7(9)
C50 C51 N6 C55 -176.9(6)
C52 C51 N6 Ir2 179.8(5)
C50 C51 N6 Ir2 0.3(7)
C57 Ir2 N6 C55 78.5(6)
C45 Ir2 N6 C55 170.5(6)
N5 Ir2 N6 C55 108.9(18)
N8 Ir2 N6 C55 -95.4(6)
N7 Ir2 N6 C55 -18.5(6)
C57 Ir2 N6 C51 -98.4(5)
C45 Ir2 N6 C51 -6.5(4)
N5 Ir2 N6 C51 -68(2)
N8 Ir2 N6 C51 87.7(4)
N7 Ir2 N6 C51 164.6(4)
C43 C44 N7 C40 -3.1(9)
C43 C44 N7 Ir2 174.6(6)
C41 C40 N7 C44 5.6(8)
C37 C40 N7 C44 -178.4(5)
C41 C40 N7 Ir2 -172.4(4)
C37 C40 N7 Ir2 3.5(6)
C57 Ir2 N7 C44 -2.4(5)
C45 Ir2 N7 C44 169.5(11)
N6 Ir2 N7 C44 92.5(5)
N5 Ir2 N7 C44 -82.3(5)
N8 Ir2 N7 C44 179.6(5)
C57 Ir2 N7 C40 175.4(4)
C45 Ir2 N7 C40 -12.7(14)
N6 Ir2 N7 C40 -89.7(4)
N5 Ir2 N7 C40 95.4(4)
N8 Ir2 N7 C40 -2.6(4)
C35 C36 N8 C37 -1.4(8)
C35 C36 N8 Ir2 174.2(4)
C38 C37 N8 C36 -0.8(8)
C40 C37 N8 C36 176.2(5)
C38 C37 N8 Ir2 -176.9(4)
C40 C37 N8 Ir2 0.2(6)
C57 Ir2 N8 C36 168.6(16)
C45 Ir2 N8 C36 4.0(5)
N6 Ir2 N8 C36 -76.7(5)
N5 Ir2 N8 C36 100.6(5)
N7 Ir2 N8 C36 -174.4(5)
C57 Ir2 N8 C37 -15.8(19)
C45 Ir2 N8 C37 179.7(4)
N6 Ir2 N8 C37 98.9(4)
N5 Ir2 N8 C37 -83.8(4)
N7 Ir2 N8 C37 1.3(4)
